data_7134706
loop_
_publ_author_name
'Geue, Niklas'
'Renningholtz, Tim'
'Whitehead, George F. S.'
'Timco, Grigore A.'
'Trujillo, Cristina'
'Barran, Perdita E.'
'Winpenny, Richard E. P.'

_publ_section_title
;
 Energetics of carboxylate-metal bonds in polymetallic rings.
;
_journal_issue 59
_journal_name_full 'Chemical communications (Cambridge, England)'
_journal_page_first 11049
_journal_page_last 11052
_journal_paper_doi 10.1039/d5cc01911g
_journal_volume 61
_journal_year 2025
_chemical_absolute_configuration ad
_chemical_formula_moiety 'C176 H112 Cr7 F8 Ni O32, C6 H16 N, 2(C3 H6 O), 2.5[C3H6O], 3.5[C3H6O]'
_chemical_formula_sum 'C206 H176 Cr7 F8 N Ni O40'
_chemical_formula_weight 3880.18
_space_group_crystal_system orthorhombic
_space_group_IT_number 18
_space_group_name_Hall 'P 2 2ab'
_space_group_name_H-M_alt 'P 21 21 2'
_atom_sites_solution_hydrogens geom
_atom_sites_solution_primary dual
_audit_creation_date 2025-03-17
_audit_creation_method
;
Olex2 1.5-alpha
(compiled 2025.03.04 svn.red2d20d0 for OlexSys, GUI svn.r7188)
;
_audit_update_record
;
2025-03-17 deposited with the CCDC.	2025-06-11 downloaded from the CCDC.
;
_cell_angle_alpha 90
_cell_angle_beta 90
_cell_angle_gamma 90
_cell_formula_units_Z 2
_cell_length_a 31.9625(7)
_cell_length_b 17.1553(5)
_cell_length_c 16.9723(4)
_cell_measurement_reflns_used 23313
_cell_measurement_temperature 150.00(10)
_cell_measurement_theta_max 52.0680
_cell_measurement_theta_min 2.5960
_cell_volume 9306.4(4)
_computing_cell_refinement 'CrysAlisPro 1.171.43.142a (Rigaku OD, 2024)'
_computing_data_collection 'PROGRAM:BIS 2011.12.3.0/19-Dec-2011 && APEX2_2012.2-0                           '
_computing_data_reduction 'CrysAlisPro 1.171.43.142a (Rigaku OD, 2024)'
_computing_molecular_graphics 'Olex2 1.5-alpha (Dolomanov et al., 2009)'
_computing_publication_material 'Olex2 1.5-alpha (Dolomanov et al., 2009)'
_computing_structure_refinement 'SHELXL 2019/3 (Sheldrick, 2015)'
_computing_structure_solution 'SHELXT 2018/2 (Sheldrick, 2018)'
_diffrn_ambient_environment air
_diffrn_ambient_temperature 150.00(10)
_diffrn_detector 'CCD plate'
_diffrn_measured_fraction_theta_full 0.967
_diffrn_measured_fraction_theta_max 0.967
_diffrn_measurement_details
;
List of Runs (angles in degrees, time in seconds):

  # Type    Start    End  Width  t~exp~   \w     \q     \k     \f   Frames
#--------------------------------------------------------------------------
  1  \w    -46.10  91.90   2.00  200.00    --  -66.31  73.87 102.16   69
  2  \w    -95.02  92.98   2.00  200.00    --  -65.23  73.87 171.13   94
  3  \w    -98.55  89.45   2.00  200.00    --  -68.76  73.87  39.57   94
  4  \w    -53.74 134.26   2.00  200.00    --  -23.95  73.87  72.76   94
  5  \w    -31.20  90.80   2.00  200.00    --  -66.91  73.87 137.19   61
  6  \w    -16.80  91.20   2.00  200.00    --  -67.01  73.87  76.50   54
  7  \w    -94.74  93.26   2.00  200.00    --  -64.95  73.87 -87.86   94
  8  \w      2.16 114.16   2.00  200.00    --  -23.55  73.87  -9.18   56
  9  \w    -63.26  94.74   2.00  200.00    --  -63.47  73.87 -37.05   79
;
_diffrn_measurement_device 'abstract diffractometer'
_diffrn_measurement_device_type 'Saxi-CrysAlisPro-abstract goniometer imported SAXI images'
_diffrn_measurement_method '\w scans'
_diffrn_orient_matrix_type 'CrysAlisPro convention (1999,Acta A55,543-557)'
_diffrn_orient_matrix_UB_11 0.0478026000
_diffrn_orient_matrix_UB_12 -0.0100331000
_diffrn_orient_matrix_UB_13 0.0055227000
_diffrn_orient_matrix_UB_21 0.0057039000
_diffrn_orient_matrix_UB_22 0.0885080000
_diffrn_orient_matrix_UB_23 -0.0109273000
_diffrn_orient_matrix_UB_31 -0.0022202000
_diffrn_orient_matrix_UB_32 0.0114691000
_diffrn_orient_matrix_UB_33 0.0899434000
_diffrn_radiation_monochromator graphite
_diffrn_radiation_probe x-ray
_diffrn_radiation_type 'Cu K\a'
_diffrn_radiation_wavelength 1.54184
_diffrn_reflns_av_R_equivalents 0.0744
_diffrn_reflns_av_unetI/netI 0.0560
_diffrn_reflns_Laue_measured_fraction_full 0.967
_diffrn_reflns_Laue_measured_fraction_max 0.967
_diffrn_reflns_limit_h_max 31
_diffrn_reflns_limit_h_min -32
_diffrn_reflns_limit_k_max 17
_diffrn_reflns_limit_k_min -17
_diffrn_reflns_limit_l_max 16
_diffrn_reflns_limit_l_min -16
_diffrn_reflns_number 54143
_diffrn_reflns_point_group_measured_fraction_full 0.953
_diffrn_reflns_point_group_measured_fraction_max 0.953
_diffrn_reflns_theta_full 52.710
_diffrn_reflns_theta_max 52.710
_diffrn_reflns_theta_min 2.603
_diffrn_source 'fine-focus sealed X-ray tube'
_diffrn_source_type 'Enhance (Cu) X-ray Source'
_exptl_absorpt_coefficient_mu 4.058
_exptl_absorpt_correction_T_max 1.00000
_exptl_absorpt_correction_T_min 0.15658
_exptl_absorpt_correction_type multi-scan
_exptl_absorpt_process_details
;
CrysAlisPro 1.171.43.142a (Rigaku Oxford Diffraction, 2024)
Empirical absorption correction using spherical harmonics,
implemented in SCALE3 ABSPACK scaling algorithm.
;
_exptl_crystal_colour 'clear green'
_exptl_crystal_colour_lustre clear
_exptl_crystal_colour_primary green
_exptl_crystal_density_diffrn 1.385
_exptl_crystal_description block
_exptl_crystal_F_000 4014
_exptl_crystal_size_max 0.278
_exptl_crystal_size_mid 0.254
_exptl_crystal_size_min 0.129
_refine_diff_density_max 1.242
_refine_diff_density_min -0.355
_refine_diff_density_rms 0.079
_refine_ls_abs_structure_details
;
 Refined as an inversion twin.
;
_refine_ls_abs_structure_Flack 0.012(13)
_refine_ls_extinction_method none
_refine_ls_goodness_of_fit_ref 1.040
_refine_ls_hydrogen_treatment constr
_refine_ls_matrix_type full
_refine_ls_number_parameters 1272
_refine_ls_number_reflns 10232
_refine_ls_number_restraints 4220
_refine_ls_restrained_S_all 0.912
_refine_ls_R_factor_all 0.0924
_refine_ls_R_factor_gt 0.0679
_refine_ls_shift/su_max 0.001
_refine_ls_shift/su_mean 0.000
_refine_ls_structure_factor_coef Fsqd
_refine_ls_weighting_details 'w=1/[\s^2^(Fo^2^)+(0.1273P)^2^+11.8324P] where P=(Fo^2^+2Fc^2^)/3'
_refine_ls_weighting_scheme calc
_refine_ls_wR_factor_gt 0.1793
_refine_ls_wR_factor_ref 0.2000
_reflns_Friedel_coverage 0.783
_reflns_Friedel_fraction_full 0.935
_reflns_Friedel_fraction_max 0.935
_reflns_number_gt 7793
_reflns_number_total 10232
_reflns_threshold_expression 'I > 2\s(I)'
_cod_data_source_file d5cc01911g2.cif
_cod_data_source_block xrepw8
_cod_depositor_comments 'Adding full bibliography for 7134703--7134709.cif.'
_cod_database_code 7134706
_shelx_shelxl_version_number 2019/3
_shelx_space_group_comment
;
The symmetry employed for this shelxl refinement is uniquely defined
by the following loop, which should always be used as a source of
symmetry information in preference to the above space-group names.
They are only intended as comments.
;
_shelx_estimated_absorpt_t_max 0.623
_shelx_estimated_absorpt_t_min 0.398
_olex2_refinement_description
;
1. Twinned data refinement
 Scales: 0.98802
 0.01198
2. Shared sites
{Cr1, Ni1}
{Cr2, Ni2}
{Cr3, Ni3}
{Cr4, Ni4}
{Cr5, Ni5}
3. Restrained distances
 N1-C91 = N1-C92
 1.45 with sigma of 0.02
 C92-C94 = N1-C93 = C91-C92 = N1-C90 = C91-C89
 2.45 with sigma of 0.02
 C93-C94 = C93-C92 = C90-C89 = C90-C91
 1.54 with sigma of 0.02
 C13A-C12 \\sim C13-C12
 with sigma of 0.02
 C79A-C78 \\sim C79-C78
 with sigma of 0.02
4. Restrained planarity
 C13, C14, C15, C16, C17, C18, C19, C20, C21, C22, C12
 with sigma of 0.01
 C13A, C14A, C15A, C16A, C17A, C18A, C19A, C20A, C21A, C22A, C12
 with sigma of 0.01
5. Uiso/Uaniso restraints and constraints
C13 \\sim C14 \\sim C15 \\sim C16 \\sim C17 \\sim C18 \\sim C19 \\sim C20 \\sim
C21 \\sim C22 \\sim C13A \\sim C14A \\sim C15A \\sim C16A \\sim C17A \\sim C18A
\\sim C19A \\sim C20A \\sim C21A \\sim C22A: within 2A with sigma of 0.02 and
sigma for terminal atoms of 0.04 within 2A
C79 \\sim C80 \\sim C81 \\sim C82 \\sim C83 \\sim C84 \\sim C86 \\sim C87 \\sim
C88 \\sim C79A \\sim C80A \\sim C81A \\sim C82A \\sim C83A \\sim C84A \\sim
C85A \\sim C86A \\sim C85 \\sim C87A \\sim C88A: within 2A with sigma of 0.02
and sigma for terminal atoms of 0.04 within 2A
N1 \\sim C92 \\sim C91 \\sim C93 \\sim C90 \\sim C94 \\sim C89: within 2A with
sigma of 0.02 and sigma for terminal atoms of 0.04 within 2A
All non-hydrogen atoms have similar U: within 2A with sigma of 0.04 and sigma
for terminal atoms of 0.08 within 2A
Uanis(Cr1) = Uanis(Ni1)
Uanis(Cr2) = Uanis(Ni2)
Uanis(Cr3) = Uanis(Ni3)
Uanis(Cr4) = Uanis(Ni4)
Uanis(Cr5) = Uanis(Ni5)
6. Rigid body (RIGU) restrains
 C13, C14, C15, C16, C17, C18, C19, C20, C21, C22, C13A, C14A, C15A, C16A,
 C17A, C18A, C19A, C20A, C21A, C22A
 with sigma for 1-2 distances of 0.002 and sigma for 1-3 distances of 0.002
 C79, C80, C81, C82, C83, C84, C86, C87, C88, C79A, C80A, C81A, C82A, C83A,
 C84A, C85A, C86A, C85, C87A, C88A
 with sigma for 1-2 distances of 0.002 and sigma for 1-3 distances of 0.002
 N1, C92, C91, C93, C90, C94, C89
 with sigma for 1-2 distances of 0.002 and sigma for 1-3 distances of 0.002
 All non-hydrogen atoms
 with sigma for 1-2 distances of 0.004 and sigma for 1-3 distances of 0.004
7. Same fragment restrains
{O1, O2, C1, C2, C3, C4, C5, C6, C7, C8, C9, C10, C11} sigma for 1-2: 0.02,
1-3: 0.04
as in
{O9, O10, C45, C46, C47, C48, C49, C50, C51, C52, C53, C54, C55}
{O1, O2, C1, C2, C3, C4, C5, C6, C7, C8, C9, C10, C11} sigma for 1-2: 0.02,
1-3: 0.04
as in
{O11, O12, C56, C57, C58, C59, C60, C61, C62, C63, C64, C65, C66}
{O1, O2, C1, C2, C3, C4, C5, C6, C7, C8, C9, C10, C11} sigma for 1-2: 0.02,
1-3: 0.04
as in
{O15, O16, C78, C79, C80, C81, C82, C83, C84, C85, C86, C87, C88}
{C2, C3, C4, C5, C6, C7, C8, C9, C10, C11} sigma for 1-2: 0.02, 1-3: 0.04
as in
{C13A, C14A, C15A, C16A, C17A, C18A, C19A, C20A, C21A, C22A}
{O1, O2, C1, C2, C3, C4, C5, C6, C7, C8, C9, C10, C11} sigma for 1-2: 0.02,
1-3: 0.04
as in
{O5, O6, C23, C24, C25, C26, C27, C28, C29, C30, C31, C32, C33}
{C2, C3, C4, C5, C6, C7, C8, C9, C10, C11} sigma for 1-2: 0.02, 1-3: 0.04
as in
{C79A, C80A, C81A, C82A, C83A, C84A, C85A, C86A, C87A, C88A}
{O1, O2, C1, C2, C3, C4, C5, C6, C7, C8, C9, C10, C11} sigma for 1-2: 0.02,
1-3: 0.04
as in
{O13, O14, C67, C68, C69, C70, C71, C72, C73, C74, C75, C76, C77}
{O1, O2, C1, C2, C3, C4, C5, C6, C7, C8, C9, C10, C11} sigma for 1-2: 0.02,
1-3: 0.04
as in
{O3, O4, C12, C13, C14, C15, C16, C17, C18, C19, C20, C21, C22}
{O1, O2, C1, C2, C3, C4, C5, C6, C7, C8, C9, C10, C11} sigma for 1-2: 0.02,
1-3: 0.04
as in
{O7, O8, C34, C35, C36, C37, C38, C39, C40, C41, C42, C43, C44}
8. Others
 Sof(C79A)=Sof(C80A)=Sof(H80A)=Sof(C81A)=Sof(H81A)=Sof(C82A)=Sof(H82A)=
 Sof(C83A)=Sof(C84A)=Sof(C85A)=Sof(H85A)=Sof(C86A)=Sof(H86A)=Sof(C87A)=
 Sof(H87A)=Sof(C88A)=Sof(H88A)=1-FVAR(1)
 Sof(C79)=Sof(C80)=Sof(H80)=Sof(C81)=Sof(H81)=Sof(C82)=Sof(H82)=Sof(C83)=
 Sof(C84)=Sof(C85)=Sof(H85)=Sof(C86)=Sof(H86)=Sof(C87)=Sof(H87)=Sof(C88)=
 Sof(H88)=FVAR(1)
 Sof(C13A)=Sof(C14A)=Sof(H14A)=Sof(C15A)=Sof(H15A)=Sof(C16A)=Sof(H16A)=
 Sof(C17A)=Sof(C18A)=Sof(C19A)=Sof(H19A)=Sof(C20A)=Sof(H20A)=Sof(C21A)=
 Sof(H21A)=Sof(C22A)=Sof(H22A)=1-FVAR(2)
 Sof(C13)=Sof(C14)=Sof(H14)=Sof(C15)=Sof(H15)=Sof(C16)=Sof(H16)=Sof(C17)=
 Sof(C18)=Sof(C19)=Sof(H19)=Sof(C20)=Sof(H20)=Sof(C21)=Sof(H21)=Sof(C22)=
 Sof(H22)=FVAR(2)
 Fixed Sof: Cr1(0.4375) Cr2(0.875) Cr3(0.875) Cr4(0.875) Cr5(0.4375)
 Ni1(0.0625) Ni2(0.125) Ni3(0.125) Ni4(0.125) Ni5(0.0625) N1(0.5) H1A(0.5)
 H1B(0.5) C94(0.5) H94A(0.5) H94B(0.5) H94C(0.5) C92(0.5) H92A(0.5) H92B(0.5)
 C93(0.5) H93A(0.5) H93B(0.5) C90(0.5) H90A(0.5) H90B(0.5) C91(0.5) H91A(0.5)
 H91B(0.5) C89(0.5) H89A(0.5) H89B(0.5) H89C(0.5)
9.a Secondary CH2 refined with riding coordinates:
 N1(H1A,H1B), C92(H92A,H92B), C93(H93A,H93B), C90(H90A,H90B), C91(H91A,H91B)
9.b Me refined with riding coordinates:
 C94(H94A,H94B,H94C), C036(H03A,H03B,H03C), C02E(H02A,H02B,H02C), C89(H89A,
 H89B,H89C)
9.c Aromatic/amide H refined with riding coordinates:
 C3(H3), C4(H4), C5(H5), C8(H8), C9(H9), C10(H10), C11(H11), C14(H14),
 C15(H15), C16(H16), C19(H19), C20(H20), C21(H21), C22(H22), C25(H25), C26(H26),
  C27(H27), C30(H30), C31(H31), C32(H32), C33(H33), C36(H36), C37(H37),
 C38(H38), C41(H41), C42(H42), C43(H43), C44(H44), C47(H47), C48(H48), C49(H49),
  C52(H52), C53(H53), C54(H54), C55(H55), C58(H58), C59(H59), C60(H60),
 C63(H63), C64(H64), C65(H65), C66(H66), C69(H69), C70(H70), C71(H71), C74(H74),
  C75(H75), C76(H76), C77(H77), C80(H80), C81(H81), C82(H82), C85(H85),
 C86(H86), C87(H87), C88(H88), C80A(H80A), C81A(H81A), C82A(H82A), C85A(H85A),
 C86A(H86A), C87A(H87A), C88A(H88A), C14A(H14A), C15A(H15A), C16A(H16A),
 C19A(H19A), C20A(H20A), C21A(H21A), C22A(H22A)
;
_smtbx_masks_void_probe_radius 1.2
_smtbx_masks_void_truncation_radius 1.2
_olex2_submission_special_instructions 'No special instructions were received'
_oxdiff_exptl_absorpt_empirical_details
;
Empirical correction (ABSPACK) includes:
- Absorption correction using spherical harmonics
- Frame scaling
- Detector area scaling
;
_oxdiff_exptl_absorpt_empirical_full_max 4.464
_oxdiff_exptl_absorpt_empirical_full_min 0.600

loop_
_space_group_symop_operation_xyz
'x, y, z'
'-x, -y, z'
'-x+1/2, y+1/2, -z'
'x+1/2, -y+1/2, -z'

loop_
_atom_site_label
_atom_site_type_symbol
_atom_site_fract_x
_atom_site_fract_y
_atom_site_fract_z
_atom_site_U_iso_or_equiv
_atom_site_adp_type
_atom_site_occupancy
_atom_site_site_symmetry_order
_atom_site_calc_flag
_atom_site_refinement_flags_posn
_atom_site_refinement_flags_adp
_atom_site_refinement_flags_occupancy
_atom_site_disorder_assembly
_atom_site_disorder_group
Cr1 Cr 0.500000 0.500000 0.95087(17) 0.0514(9) Uani 0.875 2 d S TU P . .
Cr2 Cr 0.59624(6) 0.45922(12) 0.87755(11) 0.0395(6) Uani 0.875 1 d . U P . .
Cr3 Cr 0.63517(6) 0.42763(12) 0.69473(12) 0.0416(6) Uani 0.875 1 d . U P . .
Cr4 Cr 0.59496(7) 0.45039(14) 0.51087(12) 0.0476(6) Uani 0.875 1 d . U P . .
Cr5 Cr 0.500000 0.500000 0.43641(16) 0.0451(8) Uani 0.875 2 d S TU P . .
Ni1 Ni 0.500000 0.500000 0.95087(17) 0.0514(9) Uani 0.125 2 d S TU P . .
Ni2 Ni 0.59624(6) 0.45922(12) 0.87755(11) 0.0395(6) Uani 0.125 1 d . U P . .
Ni3 Ni 0.63517(6) 0.42763(12) 0.69473(12) 0.0416(6) Uani 0.125 1 d . U P . .
Ni4 Ni 0.59496(7) 0.45039(14) 0.51087(12) 0.0476(6) Uani 0.125 1 d . U P . .
Ni5 Ni 0.500000 0.500000 0.43641(16) 0.0451(8) Uani 0.125 2 d S TU P . .
F1 F 0.54166(19) 0.5072(4) 0.8694(4) 0.0441(16) Uani 1 1 d . U . . .
F2 F 0.58964(19) 0.4262(4) 0.7695(4) 0.0411(16) Uani 1 1 d . U . . .
F3 F 0.5978(2) 0.4783(4) 0.6203(3) 0.0419(16) Uani 1 1 d . U . . .
F4 F 0.5351(2) 0.4555(4) 0.5171(3) 0.0438(17) Uani 1 1 d . U . . .
O1 O 0.5409(3) 0.5121(7) 1.0358(5) 0.068(3) Uani 1 1 d D U . . .
O2 O 0.6045(2) 0.4974(6) 0.9854(4) 0.051(2) Uani 1 1 d D U . . .
C1 C 0.5802(3) 0.5137(8) 1.0402(6) 0.046(3) Uani 1 1 d D U . . .
C2 C 0.5984(4) 0.5369(8) 1.1185(6) 0.051(3) Uani 1 1 d D U . . .
C3 C 0.5725(5) 0.5819(10) 1.1660(7) 0.074(5) Uani 1 1 d D U . . .
H3 H 0.545306 0.595521 1.147849 0.089 Uiso 1 1 calc R U . . .
C4 C 0.5860(5) 0.6075(9) 1.2408(8) 0.074(4) Uani 1 1 d D U . . .
H4 H 0.568549 0.639951 1.271996 0.089 Uiso 1 1 calc R U . . .
C5 C 0.6233(4) 0.5857(9) 1.2670(8) 0.064(4) Uani 1 1 d D U . . .
H5 H 0.631867 0.601967 1.318011 0.077 Uiso 1 1 calc R U . . .
C6 C 0.6505(4) 0.5395(8) 1.2220(7) 0.054(3) Uani 1 1 d D U . . .
C7 C 0.6386(3) 0.5143(7) 1.1457(6) 0.047(3) Uani 1 1 d D U . . .
C8 C 0.6655(4) 0.4655(9) 1.1030(8) 0.064(4) Uani 1 1 d D U . . .
H8 H 0.658146 0.448676 1.051500 0.077 Uiso 1 1 calc R U . . .
C9 C 0.7032(5) 0.4417(12) 1.1367(10) 0.103(6) Uani 1 1 d D U . . .
H9 H 0.720991 0.406444 1.109423 0.123 Uiso 1 1 calc R U . . .
C10 C 0.7151(6) 0.4708(13) 1.2124(10) 0.116(7) Uani 1 1 d D U . . .
H10 H 0.741718 0.457922 1.233540 0.140 Uiso 1 1 calc R U . . .
C11 C 0.6892(5) 0.5157(11) 1.2537(9) 0.086(5) Uani 1 1 d D U . . .
H11 H 0.696880 0.531882 1.305169 0.104 Uiso 1 1 calc R U . . .
O3 O 0.5051(3) 0.3851(6) 0.9472(5) 0.060(2) Uani 1 1 d D U . . .
O4 O 0.5706(3) 0.3611(5) 0.9110(5) 0.053(2) Uani 1 1 d D U . . .
C12 C 0.5334(4) 0.3400(7) 0.9285(7) 0.053(3) Uani 1 1 d D U . . .
C13 C 0.5235(7) 0.2553(10) 0.9076(6) 0.082(5) Uani 0.532(11) 1 d D U P A 1
C14 C 0.4832(7) 0.2381(14) 0.8819(9) 0.092(6) Uani 0.532(11) 1 d D U P A 1
H14 H 0.463503 0.279471 0.878699 0.111 Uiso 0.532(11) 1 calc R U P A 1
C15 C 0.4698(8) 0.1617(14) 0.8600(12) 0.111(8) Uani 0.532(11) 1 d D U P A 1
H15 H 0.441950 0.152483 0.842783 0.133 Uiso 0.532(11) 1 calc R U P A 1
C16 C 0.4975(8) 0.1036(15) 0.8644(12) 0.110(8) Uani 0.532(11) 1 d D U P A 1
H16 H 0.488967 0.052501 0.850151 0.132 Uiso 0.532(11) 1 calc R U P A 1
C17 C 0.5395(7) 0.1161(13) 0.8900(10) 0.098(6) Uani 0.532(11) 1 d D U P A 1
C18 C 0.5532(7) 0.1932(12) 0.9123(8) 0.083(5) Uani 0.532(11) 1 d D U P A 1
C19 C 0.5953(7) 0.1985(17) 0.9367(11) 0.083(6) Uani 0.532(11) 1 d D U P A 1
H19 H 0.605918 0.248005 0.951725 0.100 Uiso 0.532(11) 1 calc R U P A 1
C20 C 0.6216(9) 0.1353(18) 0.9398(14) 0.099(6) Uani 0.532(11) 1 d D U P A 1
H20 H 0.649667 0.141758 0.957101 0.119 Uiso 0.532(11) 1 calc R U P A 1
C21 C 0.6069(9) 0.0590(18) 0.9170(14) 0.112(6) Uani 0.532(11) 1 d D U P A 1
H21 H 0.624772 0.014872 0.918707 0.134 Uiso 0.532(11) 1 calc R U P A 1
C22 C 0.5676(9) 0.0528(15) 0.8937(12) 0.108(6) Uani 0.532(11) 1 d D U P A 1
H22 H 0.557679 0.002761 0.878631 0.130 Uiso 0.532(11) 1 calc R U P A 1
O5 O 0.6506(3) 0.4081(5) 0.8884(5) 0.050(2) Uani 1 1 d D U . . .
O6 O 0.6730(3) 0.3758(6) 0.7683(5) 0.062(3) Uani 1 1 d D U . . .
C23 C 0.6758(3) 0.3756(7) 0.8420(7) 0.042(3) Uani 1 1 d D U . . .
C24 C 0.7116(3) 0.3312(8) 0.8774(7) 0.052(3) Uani 1 1 d D U . . .
C25 C 0.7050(4) 0.3017(8) 0.9526(8) 0.065(4) Uani 1 1 d D U . . .
H25 H 0.679619 0.312486 0.979740 0.078 Uiso 1 1 calc R U . . .
C26 C 0.7369(5) 0.2543(11) 0.9891(10) 0.092(6) Uani 1 1 d D U . . .
H26 H 0.733559 0.236213 1.041638 0.110 Uiso 1 1 calc R U . . .
C27 C 0.7715(5) 0.2363(11) 0.9479(10) 0.097(6) Uani 1 1 d D U . . .
H27 H 0.791225 0.201680 0.970947 0.117 Uiso 1 1 calc R U . . .
C28 C 0.7799(4) 0.2663(9) 0.8720(8) 0.073(4) Uani 1 1 d D U . . .
C29 C 0.7496(4) 0.3163(8) 0.8363(7) 0.055(3) Uani 1 1 d D U . . .
C30 C 0.7605(4) 0.3492(9) 0.7624(8) 0.062(4) Uani 1 1 d D U . . .
H30 H 0.740988 0.382707 0.737149 0.074 Uiso 1 1 calc R U . . .
C31 C 0.7982(4) 0.3343(11) 0.7259(10) 0.087(5) Uani 1 1 d D U . . .
H31 H 0.804912 0.359250 0.677547 0.104 Uiso 1 1 calc R U . . .
C32 C 0.8271(5) 0.2813(12) 0.7610(10) 0.096(6) Uani 1 1 d D U . . .
H32 H 0.852506 0.268145 0.735066 0.116 Uiso 1 1 calc R U . . .
C33 C 0.8178(5) 0.2502(11) 0.8318(10) 0.093(6) Uani 1 1 d D U . . .
H33 H 0.837385 0.215976 0.855744 0.111 Uiso 1 1 calc R U . . .
O7 O 0.6200(3) 0.5572(5) 0.8419(5) 0.049(2) Uani 1 1 d D U . . .
O8 O 0.6534(3) 0.5314(5) 0.7299(5) 0.049(2) Uani 1 1 d D U . . .
C34 C 0.6426(4) 0.5770(7) 0.7850(7) 0.048(3) Uani 1 1 d D U . . .
C35 C 0.6572(4) 0.6595(7) 0.7816(7) 0.052(3) Uani 1 1 d D U . . .
C36 C 0.6778(5) 0.6834(8) 0.7141(9) 0.087(5) Uani 1 1 d D U . . .
H36 H 0.680130 0.648704 0.670661 0.104 Uiso 1 1 calc R U . . .
C37 C 0.6952(7) 0.7588(10) 0.7090(12) 0.120(7) Uani 1 1 d D U . . .
H37 H 0.711443 0.772990 0.664331 0.144 Uiso 1 1 calc R U . . .
C38 C 0.6891(8) 0.8094(11) 0.7661(12) 0.130(8) Uani 1 1 d D U . . .
H38 H 0.700819 0.860018 0.760656 0.155 Uiso 1 1 calc R U . . .
C39 C 0.6665(6) 0.7928(8) 0.8339(10) 0.092(6) Uani 1 1 d D U . . .
C40 C 0.6510(4) 0.7149(7) 0.8436(7) 0.060(4) Uani 1 1 d D U . . .
C41 C 0.6309(6) 0.6992(9) 0.9162(8) 0.083(5) Uani 1 1 d D U . . .
H41 H 0.621403 0.647663 0.926522 0.099 Uiso 1 1 calc R U . . .
C42 C 0.6245(7) 0.7562(10) 0.9724(10) 0.112(7) Uani 1 1 d D U . . .
H42 H 0.609312 0.744122 1.018950 0.134 Uiso 1 1 calc R U . . .
C43 C 0.6407(6) 0.8337(10) 0.9610(11) 0.106(6) Uani 1 1 d D U . . .
H43 H 0.636986 0.873111 0.999710 0.127 Uiso 1 1 calc R U . . .
C44 C 0.6610(6) 0.8480(10) 0.8941(11) 0.111(7) Uani 1 1 d D U . . .
H44 H 0.672542 0.898578 0.886682 0.134 Uiso 1 1 calc R U . . .
O9 O 0.6827(2) 0.4306(5) 0.6219(4) 0.044(2) Uani 1 1 d D U . . .
O10 O 0.6560(3) 0.4512(6) 0.5017(5) 0.055(2) Uani 1 1 d D U . . .
C45 C 0.6854(3) 0.4469(7) 0.5495(6) 0.043(3) Uani 1 1 d D U . . .
C46 C 0.7286(3) 0.4638(7) 0.5171(6) 0.044(3) Uani 1 1 d D U . . .
C47 C 0.7361(4) 0.4427(8) 0.4398(7) 0.053(3) Uani 1 1 d D U . . .
H47 H 0.714839 0.416836 0.410599 0.064 Uiso 1 1 calc R U . . .
C48 C 0.7751(4) 0.4591(10) 0.4036(8) 0.075(4) Uani 1 1 d D U . . .
H48 H 0.779886 0.444708 0.350291 0.090 Uiso 1 1 calc R U . . .
C49 C 0.8051(5) 0.4950(10) 0.4447(8) 0.075(4) Uani 1 1 d D U . . .
H49 H 0.831313 0.504393 0.420092 0.090 Uiso 1 1 calc R U . . .
C50 C 0.7994(4) 0.5195(7) 0.5231(7) 0.052(3) Uani 1 1 d D U . . .
C51 C 0.7599(3) 0.5025(7) 0.5604(6) 0.044(3) Uani 1 1 d D U . . .
C52 C 0.7544(4) 0.5301(7) 0.6392(7) 0.050(3) Uani 1 1 d D U . . .
H52 H 0.728580 0.522250 0.665672 0.060 Uiso 1 1 calc R U . . .
C53 C 0.7863(4) 0.5676(9) 0.6761(8) 0.069(4) Uani 1 1 d D U . . .
H53 H 0.782456 0.583519 0.729250 0.083 Uiso 1 1 calc R U . . .
C54 C 0.8250(4) 0.5839(10) 0.6392(9) 0.073(4) Uani 1 1 d D U . . .
H54 H 0.846348 0.611504 0.666319 0.088 Uiso 1 1 calc R U . . .
C55 C 0.8309(4) 0.5592(8) 0.5636(8) 0.067(4) Uani 1 1 d D U . . .
H55 H 0.856815 0.569179 0.538167 0.080 Uiso 1 1 calc R U . . .
O11 O 0.6172(3) 0.3250(5) 0.6600(5) 0.049(2) Uani 1 1 d D U . . .
O12 O 0.5913(3) 0.3403(5) 0.5383(6) 0.062(2) Uani 1 1 d D U . . .
C56 C 0.5980(4) 0.3000(7) 0.5995(8) 0.051(3) Uani 1 1 d D U . . .
C57 C 0.5837(5) 0.2172(8) 0.5983(9) 0.084(4) Uani 1 1 d D U . . .
C58 C 0.5772(6) 0.1854(10) 0.6719(12) 0.117(6) Uani 1 1 d D U . . .
H58 H 0.581266 0.215248 0.718421 0.140 Uiso 1 1 calc R U . . .
C59 C 0.5641(9) 0.1062(12) 0.6758(15) 0.181(10) Uani 1 1 d D U . . .
H59 H 0.563229 0.080623 0.725430 0.217 Uiso 1 1 calc R U . . .
C60 C 0.5530(8) 0.0676(13) 0.6116(14) 0.182(10) Uani 1 1 d D U . . .
H60 H 0.542006 0.016479 0.617540 0.219 Uiso 1 1 calc R U . . .
C61 C 0.5568(7) 0.0983(11) 0.5349(13) 0.157(8) Uani 1 1 d D U . . .
C62 C 0.5724(5) 0.1757(8) 0.5279(10) 0.099(5) Uani 1 1 d D U . . .
C63 C 0.5791(5) 0.2031(10) 0.4515(11) 0.106(6) Uani 1 1 d D U . . .
H63 H 0.591257 0.253211 0.444834 0.127 Uiso 1 1 calc R U . . .
C64 C 0.5689(6) 0.1601(12) 0.3848(12) 0.146(8) Uani 1 1 d D U . . .
H64 H 0.572169 0.181442 0.333548 0.176 Uiso 1 1 calc R U . . .
C65 C 0.5533(8) 0.0833(14) 0.3959(16) 0.183(10) Uani 1 1 d D U . . .
H65 H 0.546524 0.052606 0.351130 0.220 Uiso 1 1 calc R U . . .
C66 C 0.5480(7) 0.0529(13) 0.4684(15) 0.173(10) Uani 1 1 d D U . . .
H66 H 0.538405 0.000826 0.474318 0.208 Uiso 1 1 calc R U . . .
O13 O 0.5937(3) 0.4193(7) 0.4000(5) 0.070(3) Uani 1 1 d D U . . .
O14 O 0.5323(3) 0.4513(6) 0.3539(5) 0.060(3) Uani 1 1 d D U . . .
C67 C 0.5671(4) 0.4179(8) 0.3470(6) 0.050(3) Uani 1 1 d D U . . .
C68 C 0.5764(4) 0.3769(7) 0.2714(6) 0.047(3) Uani 1 1 d D U . . .
C69 C 0.5462(4) 0.3834(8) 0.2145(7) 0.061(4) Uani 1 1 d D U . . .
H69 H 0.521862 0.413162 0.225495 0.073 Uiso 1 1 calc R U . . .
C70 C 0.5502(5) 0.3472(9) 0.1398(8) 0.069(4) Uani 1 1 d D U . . .
H70 H 0.528989 0.352305 0.100885 0.083 Uiso 1 1 calc R U . . .
C71 C 0.5850(4) 0.3053(8) 0.1261(7) 0.063(4) Uani 1 1 d D U . . .
H71 H 0.588107 0.280600 0.076377 0.076 Uiso 1 1 calc R U . . .
C72 C 0.6171(4) 0.2963(7) 0.1827(7) 0.056(3) Uani 1 1 d D U . . .
C73 C 0.6131(3) 0.3329(7) 0.2573(6) 0.046(3) Uani 1 1 d D U . . .
C74 C 0.6470(4) 0.3236(8) 0.3122(8) 0.059(4) Uani 1 1 d D U . . .
H74 H 0.645423 0.347366 0.362624 0.071 Uiso 1 1 calc R U . . .
C75 C 0.6814(4) 0.2805(9) 0.2921(8) 0.070(4) Uani 1 1 d D U . . .
H75 H 0.703299 0.273788 0.329349 0.084 Uiso 1 1 calc R U . . .
C76 C 0.6849(5) 0.2453(10) 0.2160(8) 0.077(5) Uani 1 1 d D U . . .
H76 H 0.709262 0.216719 0.201811 0.092 Uiso 1 1 calc R U . . .
C77 C 0.6531(4) 0.2537(8) 0.1649(8) 0.067(4) Uani 1 1 d D U . . .
H77 H 0.655244 0.229588 0.114696 0.081 Uiso 1 1 calc R U . . .
O15 O 0.5966(3) 0.5602(5) 0.4842(5) 0.055(2) Uani 1 1 d D U . . .
O16 O 0.5343(3) 0.5941(5) 0.4383(5) 0.055(2) Uani 1 1 d D U . . .
C78 C 0.5710(4) 0.6102(7) 0.4593(7) 0.048(3) Uani 1 1 d D U . . .
C79 C 0.5855(9) 0.6920(12) 0.451(4) 0.070(5) Uani 0.549(12) 1 d D U P B 1
C80 C 0.5550(8) 0.7453(13) 0.4342(19) 0.082(5) Uani 0.549(12) 1 d D U P B 1
H80 H 0.526944 0.728894 0.426680 0.098 Uiso 0.549(12) 1 calc R U P B 1
C81 C 0.5657(9) 0.8255(14) 0.428(2) 0.094(6) Uani 0.549(12) 1 d D U P B 1
H81 H 0.544930 0.863357 0.416337 0.113 Uiso 0.549(12) 1 calc R U P B 1
C82 C 0.6058(8) 0.8469(16) 0.439(3) 0.093(6) Uani 0.549(12) 1 d D U P B 1
H82 H 0.613084 0.900113 0.432051 0.112 Uiso 0.549(12) 1 calc R U P B 1
C83 C 0.6376(8) 0.7941(13) 0.462(2) 0.084(5) Uani 0.549(12) 1 d D U P B 1
C84 C 0.6281(7) 0.7126(13) 0.4609(18) 0.074(5) Uani 0.549(12) 1 d D U P B 1
C85 C 0.6617(7) 0.6599(14) 0.4717(17) 0.078(6) Uani 0.549(12) 1 d D U P B 1
H85 H 0.655532 0.606371 0.480122 0.094 Uiso 0.549(12) 1 calc R U P B 1
C86 C 0.7035(8) 0.6830(15) 0.4706(19) 0.100(7) Uani 0.549(12) 1 d D U P B 1
H86 H 0.725669 0.646089 0.467674 0.119 Uiso 0.549(12) 1 calc R U P B 1
C87 C 0.7115(9) 0.7653(16) 0.474(2) 0.106(8) Uani 0.549(12) 1 d D U P B 1
H87 H 0.739279 0.783956 0.480440 0.128 Uiso 0.549(12) 1 calc R U P B 1
C88 C 0.6794(8) 0.8158(16) 0.4686(19) 0.098(6) Uani 0.549(12) 1 d D U P B 1
H88 H 0.685781 0.869877 0.469467 0.117 Uiso 0.549(12) 1 calc R U P B 1
N1 N 0.4820(7) 0.4991(13) 0.6980(19) 0.091(8) Uani 0.5 1 d D U P C -1
H1A H 0.470610 0.505813 0.746646 0.110 Uiso 0.5 1 calc R U P C -1
H1B H 0.461760 0.509732 0.661964 0.110 Uiso 0.5 1 calc R U P C -1
C94 C 0.4696(15) 0.2824(18) 0.666(3) 0.114(14) Uani 0.5 1 d D U P C -1
H94A H 0.445145 0.247888 0.665183 0.172 Uiso 0.5 1 calc R U P C -1
H94B H 0.482422 0.283470 0.613520 0.172 Uiso 0.5 1 calc R U P C -1
H94C H 0.489924 0.263132 0.704452 0.172 Uiso 0.5 1 calc R U P C -1
C92 C 0.4937(9) 0.4181(14) 0.690(3) 0.080(8) Uani 0.5 1 d D U P C -1
H92A H 0.512098 0.403260 0.734279 0.097 Uiso 0.5 1 calc R U P C -1
H92B H 0.509676 0.411279 0.640446 0.097 Uiso 0.5 1 calc R U P C -1
C036 C 0.7101(8) -0.0134(16) 1.0231(15) 0.145(9) Uiso 1 1 d . U . . .
H03A H 0.730926 -0.054718 1.016046 0.218 Uiso 1 1 calc R U . . .
H03B H 0.684773 -0.035464 1.046993 0.218 Uiso 1 1 calc R U . . .
H03C H 0.703100 0.009310 0.971817 0.218 Uiso 1 1 calc R U . . .
C02E C 0.7676(6) 0.0525(12) 1.1055(12) 0.098(6) Uiso 1 1 d . U . . .
H02A H 0.783489 0.005734 1.091322 0.146 Uiso 1 1 calc R U . . .
H02B H 0.781535 0.098641 1.083679 0.146 Uiso 1 1 calc R U . . .
H02C H 0.766158 0.057070 1.162967 0.146 Uiso 1 1 calc R U . . .
C02G C 0.7271(9) 0.0471(17) 1.0747(17) 0.139(9) Uiso 1 1 d . U . . .
O01K O 0.7034(5) 0.1045(10) 1.0892(10) 0.137(5) Uiso 1 1 d . U . . .
C79A C 0.5858(16) 0.6952(17) 0.453(5) 0.069(5) Uani 0.451(12) 1 d D U P B 2
C80A C 0.6225(10) 0.7155(18) 0.492(2) 0.074(6) Uani 0.451(12) 1 d D U P B 2
H80A H 0.636796 0.675572 0.519823 0.089 Uiso 0.451(12) 1 calc R U P B 2
C81A C 0.6402(12) 0.7913(19) 0.493(2) 0.086(6) Uani 0.451(12) 1 d D U P B 2
H81A H 0.663327 0.802531 0.526314 0.103 Uiso 0.451(12) 1 calc R U P B 2
C82A C 0.6243(12) 0.8465(19) 0.447(3) 0.087(6) Uani 0.451(12) 1 d D U P B 2
H82A H 0.636907 0.896618 0.445158 0.105 Uiso 0.451(12) 1 calc R U P B 2
C83A C 0.5882(10) 0.8307(15) 0.400(2) 0.083(6) Uani 0.451(12) 1 d D U P B 2
C84A C 0.5687(9) 0.7554(15) 0.4041(19) 0.073(5) Uani 0.451(12) 1 d D U P B 2
C85A C 0.5315(9) 0.7441(16) 0.3596(18) 0.075(6) Uani 0.451(12) 1 d D U P B 2
H85A H 0.515933 0.697299 0.365482 0.090 Uiso 0.451(12) 1 calc R U P B 2
C86A C 0.5177(10) 0.8010(16) 0.308(2) 0.087(8) Uani 0.451(12) 1 d D U P B 2
H86A H 0.496389 0.789108 0.270358 0.104 Uiso 0.451(12) 1 calc R U P B 2
C87A C 0.5356(11) 0.8780(16) 0.310(2) 0.102(9) Uani 0.451(12) 1 d D U P B 2
H87A H 0.522643 0.920077 0.282686 0.122 Uiso 0.451(12) 1 calc R U P B 2
C88A C 0.5710(11) 0.8888(16) 0.351(2) 0.092(7) Uani 0.451(12) 1 d D U P B 2
H88A H 0.584926 0.937523 0.346793 0.110 Uiso 0.451(12) 1 calc R U P B 2
C13A C 0.5246(8) 0.2563(11) 0.9472(7) 0.083(6) Uani 0.468(11) 1 d D U P A 2
C14A C 0.4855(8) 0.2388(17) 0.9717(10) 0.104(7) Uani 0.468(11) 1 d D U P A 2
H14A H 0.465364 0.279441 0.975995 0.125 Uiso 0.468(11) 1 calc R U P A 2
C15A C 0.4735(9) 0.1610(17) 0.9912(13) 0.124(9) Uani 0.468(11) 1 d D U P A 2
H15A H 0.445789 0.149753 1.008168 0.149 Uiso 0.468(11) 1 calc R U P A 2
C16A C 0.5017(9) 0.1046(18) 0.9853(14) 0.127(9) Uani 0.468(11) 1 d D U P A 2
H16A H 0.493909 0.052836 0.998515 0.153 Uiso 0.468(11) 1 calc R U P A 2
C17A C 0.5429(8) 0.1191(14) 0.9600(11) 0.100(6) Uani 0.468(11) 1 d D U P A 2
C18A C 0.5552(8) 0.1972(14) 0.9399(9) 0.087(5) Uani 0.468(11) 1 d D U P A 2
C19A C 0.5968(8) 0.2080(19) 0.9155(13) 0.088(6) Uani 0.468(11) 1 d D U P A 2
H19A H 0.605853 0.259160 0.902325 0.105 Uiso 0.468(11) 1 calc R U P A 2
C20A C 0.6249(10) 0.148(2) 0.9101(16) 0.106(6) Uani 0.468(11) 1 d D U P A 2
H20A H 0.652845 0.157136 0.893193 0.128 Uiso 0.468(11) 1 calc R U P A 2
C21A C 0.6115(10) 0.070(2) 0.9303(16) 0.113(7) Uani 0.468(11) 1 d D U P A 2
H21A H 0.630492 0.027932 0.927051 0.136 Uiso 0.468(11) 1 calc R U P A 2
C22A C 0.5722(10) 0.0582(17) 0.9538(14) 0.111(7) Uani 0.468(11) 1 d D U P A 2
H22A H 0.563690 0.006708 0.966656 0.133 Uiso 0.468(11) 1 calc R U P A 2
C93 C 0.4559(8) 0.3644(15) 0.689(2) 0.093(8) Uani 0.5 1 d D U P C -1
H93A H 0.435107 0.383851 0.650190 0.111 Uiso 0.5 1 calc R U P C -1
H93B H 0.442625 0.363467 0.741329 0.111 Uiso 0.5 1 calc R U P C -1
C90 C 0.5010(12) 0.6374(15) 0.707(3) 0.127(11) Uani 0.5 1 d D U P C -1
H90A H 0.489395 0.638533 0.761221 0.152 Uiso 0.5 1 calc R U P C -1
H90B H 0.478491 0.652462 0.670190 0.152 Uiso 0.5 1 calc R U P C -1
C91 C 0.5157(10) 0.5561(14) 0.688(3) 0.094(9) Uani 0.5 1 d D U P C -1
H91A H 0.525905 0.554394 0.633239 0.113 Uiso 0.5 1 calc R U P C -1
H91B H 0.539246 0.542194 0.723349 0.113 Uiso 0.5 1 calc R U P C -1
C89 C 0.5365(16) 0.696(2) 0.701(4) 0.160(19) Uani 0.5 1 d D U P C -1
H89A H 0.526096 0.747859 0.713800 0.240 Uiso 0.5 1 calc R U P C -1
H89B H 0.558673 0.681346 0.738441 0.240 Uiso 0.5 1 calc R U P C -1
H89C H 0.547779 0.695262 0.647490 0.240 Uiso 0.5 1 calc R U P C -1

loop_
_atom_site_aniso_label
_atom_site_aniso_U_11
_atom_site_aniso_U_22
_atom_site_aniso_U_33
_atom_site_aniso_U_23
_atom_site_aniso_U_13
_atom_site_aniso_U_12
Cr1 0.0405(18) 0.091(2) 0.0229(18) 0.000 0.000 0.0084(17)
Cr2 0.0396(12) 0.0561(13) 0.0228(11) 0.0033(10) -0.0016(9) 0.0005(11)
Cr3 0.0382(11) 0.0608(13) 0.0256(11) -0.0033(11) -0.0003(9) 0.0045(10)
Cr4 0.0470(13) 0.0724(16) 0.0234(12) -0.0120(10) -0.0059(9) 0.0140(12)
Cr5 0.0440(18) 0.069(2) 0.0220(17) 0.000 0.000 0.0121(16)
Ni1 0.0405(18) 0.091(2) 0.0229(18) 0.000 0.000 0.0084(17)
Ni2 0.0396(12) 0.0561(13) 0.0228(11) 0.0033(10) -0.0016(9) 0.0005(11)
Ni3 0.0382(11) 0.0608(13) 0.0256(11) -0.0033(11) -0.0003(9) 0.0045(10)
Ni4 0.0470(13) 0.0724(16) 0.0234(12) -0.0120(10) -0.0059(9) 0.0140(12)
Ni5 0.0440(18) 0.069(2) 0.0220(17) 0.000 0.000 0.0121(16)
F1 0.041(4) 0.065(4) 0.027(4) 0.002(3) 0.005(3) 0.007(3)
F2 0.039(4) 0.058(4) 0.027(3) -0.004(3) 0.000(3) -0.003(3)
F3 0.049(4) 0.055(4) 0.021(3) -0.005(3) -0.002(3) 0.010(3)
F4 0.050(4) 0.059(4) 0.022(4) 0.000(3) -0.005(3) 0.008(3)
O1 0.045(5) 0.136(9) 0.022(5) -0.001(5) 0.003(4) 0.005(5)
O2 0.048(5) 0.081(6) 0.022(4) -0.005(4) -0.001(3) 0.002(5)
C1 0.043(6) 0.064(9) 0.029(6) -0.004(6) 0.001(5) 0.000(6)
C2 0.053(6) 0.078(9) 0.021(6) 0.013(6) 0.001(5) -0.001(6)
C3 0.068(9) 0.122(13) 0.033(8) -0.007(7) -0.002(6) 0.016(9)
C4 0.097(10) 0.082(11) 0.042(8) -0.018(8) -0.001(7) 0.019(9)
C5 0.086(9) 0.079(10) 0.028(7) -0.002(7) -0.002(6) 0.000(8)
C6 0.065(7) 0.062(8) 0.034(7) 0.004(6) -0.009(5) -0.010(6)
C7 0.053(7) 0.057(8) 0.030(6) 0.010(5) -0.001(5) -0.011(6)
C8 0.063(8) 0.080(10) 0.050(9) -0.007(7) -0.014(6) 0.009(7)
C9 0.081(10) 0.145(16) 0.083(11) -0.038(11) -0.033(9) 0.035(11)
C10 0.098(12) 0.164(18) 0.087(12) -0.055(12) -0.055(10) 0.055(12)
C11 0.086(10) 0.107(14) 0.067(11) -0.020(9) -0.030(8) 0.009(9)
O3 0.044(5) 0.085(6) 0.049(6) 0.029(5) -0.005(5) 0.007(4)
O4 0.052(5) 0.061(6) 0.044(5) 0.012(4) 0.002(4) 0.000(4)
C12 0.049(7) 0.073(7) 0.037(8) 0.016(6) -0.006(6) -0.003(5)
C13 0.086(9) 0.068(7) 0.093(14) 0.026(10) -0.001(10) -0.014(6)
C14 0.087(9) 0.080(11) 0.110(16) 0.017(12) 0.001(11) -0.017(8)
C15 0.098(12) 0.085(12) 0.15(2) 0.004(14) 0.010(15) -0.020(9)
C16 0.110(11) 0.084(12) 0.136(19) -0.002(15) 0.007(13) -0.014(9)
C17 0.111(10) 0.070(8) 0.114(14) 0.013(11) 0.005(11) -0.009(7)
C18 0.099(8) 0.065(7) 0.084(12) 0.026(9) 0.002(9) -0.008(6)
C19 0.097(9) 0.070(10) 0.084(13) 0.012(11) 0.006(10) 0.004(8)
C20 0.114(11) 0.080(11) 0.104(15) 0.012(11) 0.000(12) 0.017(8)
C21 0.129(11) 0.078(10) 0.129(14) 0.010(12) 0.003(12) 0.013(10)
C22 0.128(11) 0.078(9) 0.119(15) 0.010(12) 0.006(12) 0.004(9)
O5 0.046(5) 0.071(6) 0.034(5) 0.007(4) -0.001(4) 0.007(4)
O6 0.045(5) 0.104(7) 0.036(5) 0.000(5) -0.005(4) 0.015(5)
C23 0.034(6) 0.056(8) 0.037(6) 0.006(6) -0.006(5) -0.010(5)
C24 0.043(7) 0.057(8) 0.057(8) 0.006(7) -0.014(5) 0.001(6)
C25 0.051(8) 0.077(10) 0.068(9) 0.024(8) -0.005(7) 0.011(7)
C26 0.082(11) 0.118(14) 0.076(11) 0.035(10) -0.010(8) 0.035(10)
C27 0.083(11) 0.104(13) 0.104(12) 0.043(11) -0.001(9) 0.039(10)
C28 0.058(8) 0.089(11) 0.072(9) 0.003(8) -0.009(6) 0.025(8)
C29 0.045(7) 0.065(9) 0.054(7) -0.007(6) -0.016(5) 0.000(6)
C30 0.046(7) 0.087(11) 0.053(8) 0.003(7) -0.007(6) 0.016(7)
C31 0.060(9) 0.117(14) 0.083(12) 0.019(9) 0.013(7) 0.028(9)
C32 0.077(11) 0.142(16) 0.070(11) 0.000(10) -0.008(8) 0.048(10)
C33 0.066(10) 0.122(15) 0.090(12) 0.012(10) -0.004(8) 0.044(10)
O7 0.065(6) 0.050(5) 0.033(5) -0.006(4) 0.012(4) -0.009(4)
O8 0.054(5) 0.064(5) 0.028(5) -0.010(4) 0.009(4) -0.008(4)
C34 0.053(8) 0.058(7) 0.034(7) -0.007(5) 0.004(5) -0.007(6)
C35 0.045(7) 0.060(7) 0.050(8) -0.009(5) 0.008(6) -0.008(6)
C36 0.095(12) 0.070(9) 0.095(12) 0.011(8) 0.050(10) 0.000(8)
C37 0.149(17) 0.081(11) 0.130(16) 0.015(10) 0.084(14) -0.016(11)
C38 0.159(19) 0.080(12) 0.149(17) -0.001(10) 0.079(14) -0.037(13)
C39 0.097(12) 0.073(9) 0.107(12) -0.028(8) 0.040(10) -0.045(9)
C40 0.056(9) 0.067(7) 0.059(8) -0.014(6) 0.005(6) -0.018(7)
C41 0.113(13) 0.073(10) 0.062(9) -0.029(7) 0.017(9) -0.032(10)
C42 0.167(18) 0.103(12) 0.067(12) -0.048(9) 0.023(11) -0.035(12)
C43 0.116(15) 0.096(11) 0.104(13) -0.040(11) 0.019(11) -0.030(11)
C44 0.120(15) 0.086(12) 0.129(15) -0.040(10) 0.028(12) -0.043(11)
O9 0.038(4) 0.068(6) 0.025(4) -0.007(4) 0.000(3) 0.007(4)
O10 0.049(5) 0.090(7) 0.027(5) -0.011(5) -0.001(4) 0.022(5)
C45 0.046(6) 0.051(8) 0.032(6) -0.011(6) -0.003(5) 0.002(6)
C46 0.047(6) 0.053(8) 0.033(6) -0.009(6) 0.005(5) 0.009(6)
C47 0.057(7) 0.068(9) 0.034(6) 0.001(6) 0.008(5) 0.006(7)
C48 0.081(9) 0.103(12) 0.042(8) 0.001(8) 0.012(6) 0.000(8)
C49 0.073(9) 0.102(12) 0.051(8) 0.007(8) 0.014(6) -0.005(8)
C50 0.054(7) 0.054(8) 0.048(7) 0.014(6) 0.011(5) 0.005(6)
C51 0.043(6) 0.058(8) 0.031(6) 0.002(6) 0.003(5) 0.003(6)
C52 0.049(7) 0.057(8) 0.043(7) -0.009(6) 0.001(5) 0.002(6)
C53 0.065(8) 0.082(11) 0.061(10) -0.022(8) -0.001(6) -0.013(7)
C54 0.062(8) 0.088(11) 0.070(9) 0.003(8) -0.007(7) -0.001(8)
C55 0.054(8) 0.066(10) 0.080(9) -0.001(8) 0.011(7) -0.005(7)
O11 0.050(5) 0.056(5) 0.041(5) -0.003(4) 0.002(4) 0.010(4)
O12 0.067(6) 0.056(5) 0.062(6) -0.023(4) -0.022(5) 0.015(5)
C56 0.040(7) 0.046(7) 0.066(8) -0.015(5) 0.005(6) 0.003(6)
C57 0.055(9) 0.063(8) 0.134(12) -0.014(7) 0.030(9) -0.013(7)
C58 0.112(15) 0.075(11) 0.163(14) 0.009(10) 0.046(13) -0.017(10)
C59 0.19(2) 0.103(14) 0.25(2) 0.009(15) 0.08(2) -0.066(16)
C60 0.16(2) 0.097(16) 0.29(2) -0.049(14) 0.121(19) -0.072(15)
C61 0.107(14) 0.104(13) 0.259(19) -0.090(12) 0.084(15) -0.045(11)
C62 0.040(9) 0.074(10) 0.183(13) -0.065(10) 0.037(10) -0.007(8)
C63 0.049(10) 0.113(13) 0.156(13) -0.088(10) 0.016(10) -0.002(9)
C64 0.086(13) 0.149(16) 0.203(17) -0.132(14) 0.024(13) -0.028(12)
C65 0.102(17) 0.162(18) 0.29(2) -0.129(19) 0.05(2) -0.045(14)
C66 0.096(15) 0.123(17) 0.30(2) -0.128(16) 0.068(19) -0.056(13)
O13 0.051(5) 0.127(8) 0.032(5) -0.032(5) -0.007(4) 0.028(6)
O14 0.053(5) 0.107(7) 0.021(5) -0.007(5) -0.007(4) 0.022(5)
C67 0.057(7) 0.068(9) 0.024(6) -0.012(6) -0.004(5) 0.012(6)
C68 0.058(7) 0.055(8) 0.028(6) -0.008(6) 0.007(5) 0.003(6)
C69 0.079(9) 0.069(9) 0.035(8) -0.017(6) -0.008(6) 0.006(8)
C70 0.093(10) 0.078(10) 0.035(8) -0.013(7) -0.006(7) 0.004(8)
C71 0.105(10) 0.059(9) 0.025(7) -0.008(7) -0.002(6) 0.006(7)
C72 0.088(8) 0.046(8) 0.033(7) -0.004(6) 0.008(6) 0.012(6)
C73 0.050(7) 0.060(8) 0.028(6) -0.004(6) 0.007(5) -0.004(6)
C74 0.057(8) 0.074(9) 0.045(8) -0.014(7) 0.006(6) 0.010(6)
C75 0.064(9) 0.090(11) 0.056(9) -0.002(8) 0.004(7) 0.018(7)
C76 0.082(10) 0.097(12) 0.051(9) -0.010(8) 0.017(7) 0.032(9)
C77 0.095(10) 0.064(10) 0.042(8) 0.000(7) 0.013(6) 0.019(8)
O15 0.058(5) 0.073(6) 0.034(5) -0.004(4) -0.007(4) 0.008(5)
O16 0.045(5) 0.068(6) 0.052(6) 0.016(5) 0.011(4) 0.011(4)
C78 0.052(7) 0.062(6) 0.030(7) -0.005(6) 0.011(6) 0.007(5)
C79 0.099(8) 0.067(7) 0.045(11) -0.006(9) 0.020(9) -0.008(6)
C80 0.114(10) 0.067(8) 0.065(12) -0.007(9) 0.021(10) 0.001(7)
C81 0.134(11) 0.071(8) 0.077(13) 0.001(10) 0.020(11) -0.005(9)
C82 0.137(11) 0.074(9) 0.068(13) -0.002(10) 0.027(12) -0.014(8)
C83 0.122(9) 0.076(8) 0.054(13) 0.008(10) 0.025(10) -0.029(7)
C84 0.109(8) 0.074(8) 0.041(13) 0.009(10) 0.010(10) -0.025(6)
C85 0.103(10) 0.080(10) 0.051(13) 0.003(11) -0.012(11) -0.029(7)
C86 0.111(10) 0.106(12) 0.082(17) 0.010(14) -0.035(13) -0.046(10)
C87 0.124(12) 0.107(13) 0.088(18) 0.006(14) -0.004(15) -0.050(9)
C88 0.131(10) 0.099(12) 0.063(13) 0.005(12) 0.013(12) -0.048(8)
N1 0.049(11) 0.145(19) 0.081(14) -0.017(14) -0.029(13) 0.048(12)
C94 0.11(3) 0.14(2) 0.10(3) 0.00(2) 0.01(2) 0.041(16)
C92 0.048(15) 0.14(2) 0.051(16) -0.004(16) -0.021(15) 0.051(12)
C79A 0.093(11) 0.066(8) 0.048(11) -0.006(8) 0.022(9) -0.004(7)
C80A 0.101(11) 0.075(9) 0.047(13) -0.002(10) 0.021(9) -0.019(8)
C81A 0.120(12) 0.080(9) 0.058(13) 0.001(10) 0.019(10) -0.028(8)
C82A 0.123(13) 0.076(10) 0.063(12) 0.000(9) 0.025(10) -0.021(9)
C83A 0.115(12) 0.067(8) 0.066(12) 0.000(9) 0.026(10) -0.010(8)
C84A 0.099(11) 0.063(8) 0.057(12) -0.002(8) 0.025(9) -0.003(8)
C85A 0.097(13) 0.059(12) 0.070(14) 0.011(11) 0.020(10) -0.001(10)
C86A 0.110(17) 0.064(13) 0.086(17) 0.018(12) 0.012(13) 0.000(11)
C87A 0.138(17) 0.067(13) 0.100(19) 0.022(14) 0.007(14) -0.010(13)
C88A 0.135(16) 0.059(11) 0.082(15) -0.003(11) 0.018(12) -0.005(11)
C13A 0.082(9) 0.075(8) 0.092(15) 0.023(11) -0.004(11) -0.013(7)
C14A 0.091(10) 0.090(12) 0.132(17) 0.023(14) 0.012(13) -0.022(9)
C15A 0.101(14) 0.090(13) 0.18(2) 0.023(17) 0.016(17) -0.028(10)
C16A 0.116(12) 0.090(14) 0.18(2) 0.014(18) 0.008(16) -0.021(10)
C17A 0.110(10) 0.072(8) 0.118(14) 0.012(11) -0.007(12) -0.008(8)
C18A 0.097(9) 0.072(8) 0.091(13) 0.014(10) -0.011(10) -0.006(7)
C19A 0.103(9) 0.069(10) 0.091(14) 0.006(11) 0.003(11) 0.006(8)
C20A 0.115(11) 0.081(11) 0.123(15) 0.011(12) 0.000(12) 0.019(8)
C21A 0.131(11) 0.081(10) 0.128(15) 0.012(13) 0.001(12) 0.017(10)
C22A 0.128(11) 0.080(10) 0.125(15) 0.010(13) -0.010(13) 0.006(9)
C93 0.058(15) 0.14(2) 0.081(19) 0.006(17) -0.014(16) 0.048(12)
C90 0.09(2) 0.15(2) 0.15(3) -0.03(2) -0.01(2) 0.053(15)
C91 0.049(14) 0.14(2) 0.092(19) -0.023(18) -0.022(18) 0.048(14)
C89 0.10(3) 0.15(3) 0.23(5) -0.05(3) -0.03(4) 0.04(2)

loop_
_atom_type_symbol
_atom_type_description
_atom_type_scat_dispersion_real
_atom_type_scat_dispersion_imag
_atom_type_scat_source
C C 0.0181 0.0091 'International Tables Vol C Tables 4.2.6.8 and 6.1.1.4'
H H 0.0000 0.0000 'International Tables Vol C Tables 4.2.6.8 and 6.1.1.4'
Cr Cr -0.1635 2.4439 'International Tables Vol C Tables 4.2.6.8 and 6.1.1.4'
F F 0.0727 0.0534 'International Tables Vol C Tables 4.2.6.8 and 6.1.1.4'
N N 0.0311 0.0180 'International Tables Vol C Tables 4.2.6.8 and 6.1.1.4'
Ni Ni -3.0029 0.5091 'International Tables Vol C Tables 4.2.6.8 and 6.1.1.4'
O O 0.0492 0.0322 'International Tables Vol C Tables 4.2.6.8 and 6.1.1.4'

loop_
_geom_angle_atom_site_label_1
_geom_angle_atom_site_label_2
_geom_angle_atom_site_label_3
_geom_angle
_geom_angle_site_symmetry_1
_geom_angle_site_symmetry_3
_geom_angle_publ_flag
F1 Cr1 F1 88.1(4) . 2_665 ?
F1 Cr1 O1 177.1(4) 2_665 . ?
F1 Cr1 O1 93.5(3) 2_665 2_665 ?
F1 Cr1 O1 93.5(3) . . ?
F1 Cr1 O1 177.1(4) . 2_665 ?
F1 Cr1 O3 88.3(3) 2_665 . ?
F1 Cr1 O3 89.1(3) 2_665 2_665 ?
F1 Cr1 O3 88.3(3) . 2_665 ?
F1 Cr1 O3 89.1(3) . . ?
O1 Cr1 O1 85.1(5) . 2_665 ?
O1 Cr1 O3 88.4(4) 2_665 . ?
O1 Cr1 O3 94.2(4) . . ?
O1 Cr1 O3 88.4(4) . 2_665 ?
O1 Cr1 O3 94.2(4) 2_665 2_665 ?
O3 Cr1 O3 176.4(6) . 2_665 ?
F1 Cr2 O2 92.6(3) . . ?
F1 Cr2 O4 90.6(3) . . ?
F1 Cr2 O5 178.0(3) . . ?
F1 Cr2 O7 87.8(3) . . ?
F2 Cr2 F1 87.6(3) . . ?
F2 Cr2 O2 177.1(4) . . ?
F2 Cr2 O4 88.7(3) . . ?
F2 Cr2 O5 93.2(3) . . ?
F2 Cr2 O7 90.0(3) . . ?
O4 Cr2 O2 94.1(4) . . ?
O5 Cr2 O2 86.7(4) . . ?
O5 Cr2 O4 87.7(4) . . ?
O7 Cr2 O2 87.1(4) . . ?
O7 Cr2 O4 178.0(4) . . ?
O7 Cr2 O5 94.0(4) . . ?
F2 Cr3 F3 88.3(3) . . ?
F2 Cr3 O6 92.3(3) . . ?
F2 Cr3 O8 92.0(3) . . ?
F2 Cr3 O9 177.9(3) . . ?
F2 Cr3 O11 88.0(3) . . ?
F3 Cr3 O6 179.2(4) . . ?
F3 Cr3 O8 88.6(3) . . ?
F3 Cr3 O9 93.1(3) . . ?
F3 Cr3 O11 91.5(3) . . ?
O6 Cr3 O8 92.0(4) . . ?
O6 Cr3 O9 86.3(4) . . ?
O9 Cr3 O8 86.4(3) . . ?
O11 Cr3 O6 87.9(4) . . ?
O11 Cr3 O8 179.9(4) . . ?
O11 Cr3 O9 93.5(4) . . ?
F3 Cr4 O10 91.6(3) . . ?
F3 Cr4 O12 90.8(3) . . ?
F3 Cr4 O13 177.9(4) . . ?
F3 Cr4 O15 89.0(3) . . ?
F4 Cr4 F3 89.0(3) . . ?
F4 Cr4 O10 176.7(4) . . ?
F4 Cr4 O12 88.3(4) . . ?
F4 Cr4 O13 92.6(3) . . ?
F4 Cr4 O15 89.7(4) . . ?
O10 Cr4 O13 86.9(4) . . ?
O12 Cr4 O10 94.9(4) . . ?
O12 Cr4 O13 88.0(5) . . ?
O15 Cr4 O10 87.0(4) . . ?
O15 Cr4 O12 178.0(4) . . ?
O15 Cr4 O13 92.3(4) . . ?
F4 Cr5 F4 89.5(4) 2_665 . ?
F4 Cr5 O14 176.4(4) . 2_665 ?
F4 Cr5 O14 91.9(3) . . ?
F4 Cr5 O14 91.9(3) 2_665 2_665 ?
F4 Cr5 O14 176.4(4) 2_665 . ?
F4 Cr5 O16 89.4(3) . . ?
F4 Cr5 O16 89.3(3) . 2_665 ?
F4 Cr5 O16 89.3(3) 2_665 . ?
F4 Cr5 O16 89.4(3) 2_665 2_665 ?
O14 Cr5 O14 86.9(5) 2_665 . ?
O14 Cr5 O16 87.4(4) 2_665 . ?
O14 Cr5 O16 87.4(4) . 2_665 ?
O14 Cr5 O16 94.0(4) . . ?
O14 Cr5 O16 94.0(4) 2_665 2_665 ?
O16 Cr5 O16 178.1(5) . 2_665 ?
Cr1 F1 Cr2 123.0(3) . . ?
Cr2 F2 Cr3 122.6(3) . . ?
Cr4 F3 Cr3 123.1(3) . . ?
Cr4 F4 Cr5 124.1(3) . . ?
C1 O1 Cr1 135.5(7) . . ?
C1 O2 Cr2 133.6(7) . . ?
O1 C1 C2 116.4(10) . . ?
O2 C1 O1 125.0(10) . . ?
O2 C1 C2 118.6(10) . . ?
C3 C2 C1 115.3(10) . . ?
C3 C2 C7 120.2(10) . . ?
C7 C2 C1 124.5(10) . . ?
C2 C3 H3 119.6 . . ?
C2 C3 C4 120.7(12) . . ?
C4 C3 H3 119.6 . . ?
C3 C4 H4 120.3 . . ?
C5 C4 C3 119.4(13) . . ?
C5 C4 H4 120.3 . . ?
C4 C5 H5 118.9 . . ?
C4 C5 C6 122.2(12) . . ?
C6 C5 H5 118.9 . . ?
C5 C6 C7 120.3(11) . . ?
C5 C6 C11 120.0(11) . . ?
C11 C6 C7 119.6(11) . . ?
C6 C7 C2 117.2(10) . . ?
C8 C7 C2 123.3(10) . . ?
C8 C7 C6 119.3(10) . . ?
C7 C8 H8 120.2 . . ?
C9 C8 C7 119.5(12) . . ?
C9 C8 H8 120.2 . . ?
C8 C9 H9 120.2 . . ?
C8 C9 C10 119.7(14) . . ?
C10 C9 H9 120.2 . . ?
C9 C10 H10 119.6 . . ?
C11 C10 C9 120.7(14) . . ?
C11 C10 H10 119.6 . . ?
C6 C11 H11 119.5 . . ?
C10 C11 C6 121.0(13) . . ?
C10 C11 H11 119.5 . . ?
C12 O3 Cr1 133.9(8) . . ?
C12 O4 Cr2 134.5(8) . . ?
O3 C12 O4 124.4(11) . . ?
O3 C12 C13 120.3(12) . . ?
O3 C12 C13A 114.2(14) . . ?
O4 C12 C13 114.1(11) . . ?
O4 C12 C13A 119.8(14) . . ?
C14 C13 C12 117.7(16) . . ?
C14 C13 C18 118.4(17) . . ?
C18 C13 C12 123.9(16) . . ?
C13 C14 H14 118.2 . . ?
C13 C14 C15 124(2) . . ?
C15 C14 H14 118.2 . . ?
C14 C15 H15 120.9 . . ?
C16 C15 C14 118(2) . . ?
C16 C15 H15 120.9 . . ?
C15 C16 H16 119.0 . . ?
C15 C16 C17 122(2) . . ?
C17 C16 H16 119.0 . . ?
C16 C17 C18 120.1(18) . . ?
C22 C17 C16 120(2) . . ?
C22 C17 C18 120.0(19) . . ?
C13 C18 C17 117.8(17) . . ?
C19 C18 C13 127.1(19) . . ?
C19 C18 C17 115.2(17) . . ?
C18 C19 H19 118.5 . . ?
C20 C19 C18 123(2) . . ?
C20 C19 H19 118.5 . . ?
C19 C20 H20 119.8 . . ?
C19 C20 C21 120(2) . . ?
C21 C20 H20 119.8 . . ?
C20 C21 H21 121.2 . . ?
C22 C21 C20 118(2) . . ?
C22 C21 H21 121.2 . . ?
C17 C22 H22 118.1 . . ?
C21 C22 C17 124(2) . . ?
C21 C22 H22 118.1 . . ?
C23 O5 Cr2 135.1(8) . . ?
C23 O6 Cr3 133.1(8) . . ?
O5 C23 C24 117.5(10) . . ?
O6 C23 O5 125.4(11) . . ?
O6 C23 C24 117.0(11) . . ?
C25 C24 C23 115.8(10) . . ?
C25 C24 C29 121.0(10) . . ?
C29 C24 C23 123.1(10) . . ?
C24 C25 H25 120.3 . . ?
C24 C25 C26 119.3(12) . . ?
C26 C25 H25 120.3 . . ?
C25 C26 H26 120.4 . . ?
C27 C26 C25 119.2(14) . . ?
C27 C26 H26 120.4 . . ?
C26 C27 H27 118.4 . . ?
C26 C27 C28 123.2(13) . . ?
C28 C27 H27 118.4 . . ?
C27 C28 C29 118.4(12) . . ?
C27 C28 C33 122.1(12) . . ?
C33 C28 C29 119.5(12) . . ?
C24 C29 C28 118.7(11) . . ?
C30 C29 C24 124.7(11) . . ?
C30 C29 C28 116.6(11) . . ?
C29 C30 H30 118.8 . . ?
C31 C30 C29 122.5(12) . . ?
C31 C30 H30 118.8 . . ?
C30 C31 H31 120.1 . . ?
C30 C31 C32 119.7(14) . . ?
C32 C31 H31 120.1 . . ?
C31 C32 H32 120.6 . . ?
C33 C32 C31 118.7(14) . . ?
C33 C32 H32 120.6 . . ?
C28 C33 H33 118.6 . . ?
C32 C33 C28 122.8(14) . . ?
C32 C33 H33 118.6 . . ?
C34 O7 Cr2 134.4(8) . . ?
C34 O8 Cr3 134.5(7) . . ?
O7 C34 O8 124.0(10) . . ?
O7 C34 C35 117.9(10) . . ?
O8 C34 C35 118.1(10) . . ?
C36 C35 C34 117.6(11) . . ?
C36 C35 C40 118.5(11) . . ?
C40 C35 C34 124.0(10) . . ?
C35 C36 H36 119.7 . . ?
C35 C36 C37 120.7(14) . . ?
C37 C36 H36 119.7 . . ?
C36 C37 H37 120.0 . . ?
C38 C37 C36 120.1(15) . . ?
C38 C37 H37 120.0 . . ?
C37 C38 H38 118.2 . . ?
C37 C38 C39 123.5(15) . . ?
C39 C38 H38 118.2 . . ?
C38 C39 C40 117.8(12) . . ?
C38 C39 C44 122.0(14) . . ?
C44 C39 C40 120.1(13) . . ?
C35 C40 C39 119.1(11) . . ?
C41 C40 C35 125.1(11) . . ?
C41 C40 C39 115.8(11) . . ?
C40 C41 H41 118.9 . . ?
C42 C41 C40 122.2(13) . . ?
C42 C41 H41 118.9 . . ?
C41 C42 H42 119.7 . . ?
C41 C42 C43 120.5(15) . . ?
C43 C42 H42 119.7 . . ?
C42 C43 H43 121.3 . . ?
C44 C43 C42 117.4(15) . . ?
C44 C43 H43 121.3 . . ?
C39 C44 H44 118.1 . . ?
C43 C44 C39 123.8(15) . . ?
C43 C44 H44 118.1 . . ?
C45 O9 Cr3 132.4(7) . . ?
C45 O10 Cr4 134.6(8) . . ?
O9 C45 C46 117.4(9) . . ?
O10 C45 O9 126.4(10) . . ?
O10 C45 C46 116.2(10) . . ?
C47 C46 C45 116.9(10) . . ?
C47 C46 C51 119.7(10) . . ?
C51 C46 C45 123.4(9) . . ?
C46 C47 H47 119.6 . . ?
C46 C47 C48 120.8(12) . . ?
C48 C47 H47 119.6 . . ?
C47 C48 H48 120.1 . . ?
C49 C48 C47 119.7(13) . . ?
C49 C48 H48 120.1 . . ?
C48 C49 H49 118.7 . . ?
C48 C49 C50 122.5(13) . . ?
C50 C49 H49 118.7 . . ?
C49 C50 C51 118.0(11) . . ?
C55 C50 C49 121.1(11) . . ?
C55 C50 C51 120.9(11) . . ?
C46 C51 C50 119.3(10) . . ?
C46 C51 C52 123.8(10) . . ?
C52 C51 C50 116.8(10) . . ?
C51 C52 H52 120.1 . . ?
C53 C52 C51 119.8(11) . . ?
C53 C52 H52 120.1 . . ?
C52 C53 H53 118.5 . . ?
C52 C53 C54 123.0(13) . . ?
C54 C53 H53 118.5 . . ?
C53 C54 H54 120.8 . . ?
C55 C54 C53 118.5(13) . . ?
C55 C54 H54 120.8 . . ?
C50 C55 H55 119.5 . . ?
C54 C55 C50 121.0(12) . . ?
C54 C55 H55 119.5 . . ?
C56 O11 Cr3 133.8(8) . . ?
C56 O12 Cr4 135.7(8) . . ?
O11 C56 C57 118.6(12) . . ?
O12 C56 O11 124.1(11) . . ?
O12 C56 C57 117.2(12) . . ?
C58 C57 C56 114.3(13) . . ?
C58 C57 C62 121.3(13) . . ?
C62 C57 C56 124.0(13) . . ?
C57 C58 H58 121.2 . . ?
C57 C58 C59 117.7(17) . . ?
C59 C58 H58 121.2 . . ?
C58 C59 H59 119.4 . . ?
C60 C59 C58 121(2) . . ?
C60 C59 H59 119.4 . . ?
C59 C60 H60 118.3 . . ?
C59 C60 C61 123.4(18) . . ?
C61 C60 H60 118.3 . . ?
C60 C61 C62 117.1(16) . . ?
C66 C61 C60 121.4(18) . . ?
C66 C61 C62 121.4(17) . . ?
C61 C62 C57 118.7(15) . . ?
C63 C62 C57 124.5(13) . . ?
C63 C62 C61 116.5(14) . . ?
C62 C63 H63 118.6 . . ?
C64 C63 C62 122.8(17) . . ?
C64 C63 H63 118.6 . . ?
C63 C64 H64 121.1 . . ?
C63 C64 C65 117.8(19) . . ?
C65 C64 H64 121.1 . . ?
C64 C65 H65 119.2 . . ?
C66 C65 C64 122(2) . . ?
C66 C65 H65 119.2 . . ?
C61 C66 H66 120.1 . . ?
C65 C66 C61 120(2) . . ?
C65 C66 H66 120.1 . . ?
C67 O13 Cr4 135.9(8) . . ?
C67 O14 Cr5 137.5(7) . . ?
O13 C67 O14 122.1(10) . . ?
O13 C67 C68 119.7(10) . . ?
O14 C67 C68 118.2(10) . . ?
C69 C68 C67 115.2(10) . . ?
C69 C68 C73 120.5(10) . . ?
C73 C68 C67 124.2(10) . . ?
C68 C69 H69 118.9 . . ?
C68 C69 C70 122.2(12) . . ?
C70 C69 H69 118.9 . . ?
C69 C70 H70 121.2 . . ?
C71 C70 C69 117.5(12) . . ?
C71 C70 H70 121.2 . . ?
C70 C71 H71 118.6 . . ?
C70 C71 C72 122.8(11) . . ?
C72 C71 H71 118.6 . . ?
C71 C72 C73 119.6(10) . . ?
C77 C72 C71 120.6(11) . . ?
C77 C72 C73 119.7(11) . . ?
C68 C73 C72 117.4(10) . . ?
C68 C73 C74 125.0(10) . . ?
C72 C73 C74 117.6(10) . . ?
C73 C74 H74 119.9 . . ?
C75 C74 C73 120.3(12) . . ?
C75 C74 H74 119.9 . . ?
C74 C75 H75 119.5 . . ?
C74 C75 C76 121.1(13) . . ?
C76 C75 H75 119.5 . . ?
C75 C76 H76 120.7 . . ?
C77 C76 C75 118.5(12) . . ?
C77 C76 H76 120.7 . . ?
C72 C77 H77 118.6 . . ?
C76 C77 C72 122.8(12) . . ?
C76 C77 H77 118.6 . . ?
C78 O15 Cr4 136.5(8) . . ?
C78 O16 Cr5 135.3(8) . . ?
O15 C78 O16 123.5(11) . . ?
O15 C78 C79 118.4(13) . . ?
O15 C78 C79A 118.1(16) . . ?
O16 C78 C79 118.1(13) . . ?
O16 C78 C79A 118.4(16) . . ?
C80 C79 C78 115.5(17) . . ?
C80 C79 C84 122.9(17) . . ?
C84 C79 C78 121.6(17) . . ?
C79 C80 H80 120.2 . . ?
C79 C80 C81 120(2) . . ?
C81 C80 H80 120.2 . . ?
C80 C81 H81 120.6 . . ?
C82 C81 C80 119(2) . . ?
C82 C81 H81 120.6 . . ?
C81 C82 H82 118.4 . . ?
C81 C82 C83 123(2) . . ?
C83 C82 H82 118.4 . . ?
C82 C83 C84 118.2(19) . . ?
C88 C83 C82 123(2) . . ?
C88 C83 C84 117.6(19) . . ?
C79 C84 C83 116.6(17) . . ?
C79 C84 C85 125.9(18) . . ?
C85 C84 C83 117.5(17) . . ?
C84 C85 H85 118.5 . . ?
C86 C85 C84 123(2) . . ?
C86 C85 H85 118.5 . . ?
C85 C86 H86 121.7 . . ?
C85 C86 C87 117(2) . . ?
C87 C86 H86 121.7 . . ?
C86 C87 H87 120.1 . . ?
C88 C87 C86 120(2) . . ?
C88 C87 H87 120.1 . . ?
C83 C88 H88 117.8 . . ?
C87 C88 C83 124(2) . . ?
C87 C88 H88 117.8 . . ?
H1A N1 H1B 107.4 . . ?
C92 N1 H1A 108.2 . . ?
C92 N1 H1B 108.2 . . ?
C92 N1 C91 116(2) . . ?
C91 N1 H1A 108.2 . . ?
C91 N1 H1B 108.2 . . ?
H94A C94 H94B 109.5 . . ?
H94A C94 H94C 109.5 . . ?
H94B C94 H94C 109.5 . . ?
C93 C94 H94A 109.5 . . ?
C93 C94 H94B 109.5 . . ?
C93 C94 H94C 109.5 . . ?
N1 C92 H92A 109.1 . . ?
N1 C92 H92B 109.1 . . ?
N1 C92 C93 112(2) . . ?
H92A C92 H92B 107.9 . . ?
C93 C92 H92A 109.1 . . ?
C93 C92 H92B 109.1 . . ?
H03A C036 H03B 109.5 . . ?
H03A C036 H03C 109.5 . . ?
H03B C036 H03C 109.5 . . ?
C02G C036 H03A 109.5 . . ?
C02G C036 H03B 109.5 . . ?
C02G C036 H03C 109.5 . . ?
H02A C02E H02B 109.5 . . ?
H02A C02E H02C 109.5 . . ?
H02B C02E H02C 109.5 . . ?
C02G C02E H02A 109.5 . . ?
C02G C02E H02B 109.5 . . ?
C02G C02E H02C 109.5 . . ?
C02E C02G C036 128(3) . . ?
O01K C02G C036 117(3) . . ?
O01K C02G C02E 115(2) . . ?
C80A C79A C78 118(2) . . ?
C80A C79A C84A 114.7(19) . . ?
C84A C79A C78 127(2) . . ?
C79A C80A H80A 117.5 . . ?
C79A C80A C81A 125(2) . . ?
C81A C80A H80A 117.5 . . ?
C80A C81A H81A 120.3 . . ?
C82A C81A C80A 119(2) . . ?
C82A C81A H81A 120.3 . . ?
C81A C82A H82A 119.9 . . ?
C81A C82A C83A 120(2) . . ?
C83A C82A H82A 119.9 . . ?
C82A C83A C84A 119.6(19) . . ?
C88A C83A C82A 121(2) . . ?
C88A C83A C84A 120(2) . . ?
C79A C84A C83A 120.6(18) . . ?
C85A C84A C79A 122(2) . . ?
C85A C84A C83A 117.3(19) . . ?
C84A C85A H85A 119.7 . . ?
C86A C85A C84A 121(2) . . ?
C86A C85A H85A 119.7 . . ?
C85A C86A H86A 119.9 . . ?
C85A C86A C87A 120(2) . . ?
C87A C86A H86A 119.9 . . ?
C86A C87A H87A 120.8 . . ?
C88A C87A C86A 118(2) . . ?
C88A C87A H87A 120.8 . . ?
C83A C88A H88A 118.7 . . ?
C87A C88A C83A 123(2) . . ?
C87A C88A H88A 118.7 . . ?
C14A C13A C12 117(2) . . ?
C14A C13A C18A 120.5(19) . . ?
C18A C13A C12 122.6(19) . . ?
C13A C14A H14A 119.1 . . ?
C13A C14A C15A 122(2) . . ?
C15A C14A H14A 119.1 . . ?
C14A C15A H15A 120.6 . . ?
C16A C15A C14A 119(2) . . ?
C16A C15A H15A 120.6 . . ?
C15A C16A H16A 118.9 . . ?
C15A C16A C17A 122(2) . . ?
C17A C16A H16A 118.9 . . ?
C16A C17A C18A 119.6(19) . . ?
C16A C17A C22A 121(2) . . ?
C22A C17A C18A 119(2) . . ?
C13A C18A C17A 117.3(18) . . ?
C19A C18A C13A 126(2) . . ?
C19A C18A C17A 116.9(19) . . ?
C18A C19A H19A 118.7 . . ?
C20A C19A C18A 123(2) . . ?
C20A C19A H19A 118.7 . . ?
C19A C20A H20A 120.6 . . ?
C19A C20A C21A 119(2) . . ?
C21A C20A H20A 120.6 . . ?
C20A C21A H21A 120.1 . . ?
C22A C21A C20A 120(2) . . ?
C22A C21A H21A 120.1 . . ?
C17A C22A H22A 118.9 . . ?
C21A C22A C17A 122(2) . . ?
C21A C22A H22A 118.9 . . ?
C94 C93 H93A 109.7 . . ?
C94 C93 H93B 109.7 . . ?
C92 C93 C94 110(2) . . ?
C92 C93 H93A 109.7 . . ?
C92 C93 H93B 109.7 . . ?
H93A C93 H93B 108.2 . . ?
H90A C90 H90B 108.0 . . ?
C91 C90 H90A 109.4 . . ?
C91 C90 H90B 109.4 . . ?
C91 C90 C89 111(2) . . ?
C89 C90 H90A 109.4 . . ?
C89 C90 H90B 109.4 . . ?
N1 C91 C90 112(2) . . ?
N1 C91 H91A 109.3 . . ?
N1 C91 H91B 109.3 . . ?
C90 C91 H91A 109.3 . . ?
C90 C91 H91B 109.3 . . ?
H91A C91 H91B 108.0 . . ?
C90 C89 H89A 109.5 . . ?
C90 C89 H89B 109.5 . . ?
C90 C89 H89C 109.5 . . ?
H89A C89 H89B 109.5 . . ?
H89A C89 H89C 109.5 . . ?
H89B C89 H89C 109.5 . . ?

loop_
_geom_bond_atom_site_label_1
_geom_bond_atom_site_label_2
_geom_bond_distance
_geom_bond_site_symmetry_2
_geom_bond_publ_flag
Cr1 F1 1.924(6) . ?
Cr1 F1 1.924(6) 2_665 ?
Cr1 O1 1.956(8) 2_665 ?
Cr1 O1 1.956(8) . ?
Cr1 O3 1.979(10) . ?
Cr1 O3 1.979(10) 2_665 ?
Cr2 F1 1.934(6) . ?
Cr2 F2 1.930(6) . ?
Cr2 O2 1.962(8) . ?
Cr2 O4 1.956(9) . ?
Cr2 O5 1.956(8) . ?
Cr2 O7 1.941(8) . ?
Cr3 F2 1.932(6) . ?
Cr3 F3 1.944(6) . ?
Cr3 O6 1.952(9) . ?
Cr3 O8 1.966(8) . ?
Cr3 O9 1.959(8) . ?
Cr3 O11 1.944(9) . ?
Cr4 F3 1.920(6) . ?
Cr4 F4 1.918(7) . ?
Cr4 O10 1.956(9) . ?
Cr4 O12 1.949(10) . ?
Cr4 O13 1.957(8) . ?
Cr4 O15 1.938(10) . ?
Cr5 F4 1.928(6) . ?
Cr5 F4 1.928(6) 2_665 ?
Cr5 O14 1.930(8) 2_665 ?
Cr5 O14 1.930(8) . ?
Cr5 O16 1.951(9) . ?
Cr5 O16 1.951(9) 2_665 ?
O1 C1 1.260(12) . ?
O2 C1 1.243(12) . ?
C1 C2 1.504(13) . ?
C2 C3 1.391(15) . ?
C2 C7 1.418(14) . ?
C3 H3 0.9500 . ?
C3 C4 1.411(15) . ?
C4 H4 0.9500 . ?
C4 C5 1.326(15) . ?
C5 H5 0.9500 . ?
C5 C6 1.402(15) . ?
C6 C7 1.417(13) . ?
C6 C11 1.410(15) . ?
C7 C8 1.404(14) . ?
C8 H8 0.9500 . ?
C8 C9 1.395(15) . ?
C9 H9 0.9500 . ?
C9 C10 1.430(17) . ?
C10 H10 0.9500 . ?
C10 C11 1.329(16) . ?
C11 H11 0.9500 . ?
O3 C12 1.233(13) . ?
O4 C12 1.278(12) . ?
C12 C13 1.529(17) . ?
C12 C13A 1.496(19) . ?
C13 C14 1.393(19) . ?
C13 C18 1.429(18) . ?
C14 H14 0.9500 . ?
C14 C15 1.43(2) . ?
C15 H15 0.9500 . ?
C15 C16 1.33(2) . ?
C16 H16 0.9500 . ?
C16 C17 1.43(2) . ?
C17 C18 1.444(19) . ?
C17 C22 1.41(2) . ?
C18 C19 1.410(19) . ?
C19 H19 0.9500 . ?
C19 C20 1.37(2) . ?
C20 H20 0.9500 . ?
C20 C21 1.44(2) . ?
C21 H21 0.9500 . ?
C21 C22 1.32(2) . ?
C22 H22 0.9500 . ?
O5 C23 1.256(12) . ?
O6 C23 1.253(12) . ?
C23 C24 1.503(13) . ?
C24 C25 1.390(14) . ?
C24 C29 1.423(14) . ?
C25 H25 0.9500 . ?
C25 C26 1.445(15) . ?
C26 H26 0.9500 . ?
C26 C27 1.344(17) . ?
C27 H27 0.9500 . ?
C27 C28 1.414(16) . ?
C28 C29 1.428(15) . ?
C28 C33 1.415(16) . ?
C29 C30 1.418(14) . ?
C30 H30 0.9500 . ?
C30 C31 1.381(15) . ?
C31 H31 0.9500 . ?
C31 C32 1.428(16) . ?
C32 H32 0.9500 . ?
C32 C33 1.348(17) . ?
C33 H33 0.9500 . ?
O7 C34 1.253(12) . ?
O8 C34 1.267(12) . ?
C34 C35 1.491(14) . ?
C35 C36 1.383(15) . ?
C35 C40 1.433(14) . ?
C36 H36 0.9500 . ?
C36 C37 1.412(17) . ?
C37 H37 0.9500 . ?
C37 C38 1.316(17) . ?
C38 H38 0.9500 . ?
C38 C39 1.388(16) . ?
C39 C40 1.433(15) . ?
C39 C44 1.405(16) . ?
C40 C41 1.416(15) . ?
C41 H41 0.9500 . ?
C41 C42 1.381(16) . ?
C42 H42 0.9500 . ?
C42 C43 1.441(17) . ?
C43 H43 0.9500 . ?
C43 C44 1.331(17) . ?
C44 H44 0.9500 . ?
O9 C45 1.264(12) . ?
O10 C45 1.246(12) . ?
C45 C46 1.511(13) . ?
C46 C47 1.382(13) . ?
C46 C51 1.409(13) . ?
C47 H47 0.9500 . ?
C47 C48 1.420(15) . ?
C48 H48 0.9500 . ?
C48 C49 1.336(16) . ?
C49 H49 0.9500 . ?
C49 C50 1.407(15) . ?
C50 C51 1.440(14) . ?
C50 C55 1.398(15) . ?
C51 C52 1.430(14) . ?
C52 H52 0.9500 . ?
C52 C53 1.358(14) . ?
C53 H53 0.9500 . ?
C53 C54 1.415(16) . ?
C54 H54 0.9500 . ?
C54 C55 1.363(16) . ?
C55 H55 0.9500 . ?
O11 C56 1.272(12) . ?
O12 C56 1.265(13) . ?
C56 C57 1.492(15) . ?
C57 C58 1.379(17) . ?
C57 C62 1.438(16) . ?
C58 H58 0.9500 . ?
C58 C59 1.422(18) . ?
C59 H59 0.9500 . ?
C59 C60 1.324(19) . ?
C60 H60 0.9500 . ?
C60 C61 1.409(19) . ?
C61 C62 1.424(17) . ?
C61 C66 1.400(18) . ?
C62 C63 1.395(17) . ?
C63 H63 0.9500 . ?
C63 C64 1.389(17) . ?
C64 H64 0.9500 . ?
C64 C65 1.42(2) . ?
C65 H65 0.9500 . ?
C65 C66 1.35(2) . ?
C66 H66 0.9500 . ?
O13 C67 1.239(12) . ?
O14 C67 1.258(12) . ?
C67 C68 1.492(13) . ?
C68 C69 1.370(14) . ?
C68 C73 1.416(13) . ?
C69 H69 0.9500 . ?
C69 C70 1.418(15) . ?
C70 H70 0.9500 . ?
C70 C71 1.345(15) . ?
C71 H71 0.9500 . ?
C71 C72 1.413(15) . ?
C72 C73 1.419(14) . ?
C72 C77 1.399(15) . ?
C73 C74 1.435(14) . ?
C74 H74 0.9500 . ?
C74 C75 1.369(15) . ?
C75 H75 0.9500 . ?
C75 C76 1.430(16) . ?
C76 H76 0.9500 . ?
C76 C77 1.343(15) . ?
C77 H77 0.9500 . ?
O15 C78 1.257(12) . ?
O16 C78 1.258(12) . ?
C78 C79 1.484(17) . ?
C78 C79A 1.537(19) . ?
C79 C80 1.37(2) . ?
C79 C84 1.416(19) . ?
C80 H80 0.9500 . ?
C80 C81 1.42(2) . ?
C81 H81 0.9500 . ?
C81 C82 1.35(2) . ?
C82 H82 0.9500 . ?
C82 C83 1.41(2) . ?
C83 C84 1.432(19) . ?
C83 C88 1.39(2) . ?
C84 C85 1.417(19) . ?
C85 H85 0.9500 . ?
C85 C86 1.39(2) . ?
C86 H86 0.9500 . ?
C86 C87 1.44(2) . ?
C87 H87 0.9500 . ?
C87 C88 1.35(2) . ?
C88 H88 0.9500 . ?
N1 H1A 0.9100 . ?
N1 H1B 0.9100 . ?
N1 C92 1.44(2) . ?
N1 C91 1.46(2) . ?
C94 H94A 0.9800 . ?
C94 H94B 0.9800 . ?
C94 H94C 0.9800 . ?
C94 C93 1.52(3) . ?
C92 H92A 0.9900 . ?
C92 H92B 0.9900 . ?
C92 C93 1.52(2) . ?
C036 H03A 0.9800 . ?
C036 H03B 0.9800 . ?
C036 H03C 0.9800 . ?
C036 C02G 1.46(3) . ?
C02E H02A 0.9800 . ?
C02E H02B 0.9800 . ?
C02E H02C 0.9800 . ?
C02E C02G 1.40(3) . ?
C02G O01K 1.27(3) . ?
C79A C80A 1.39(2) . ?
C79A C84A 1.43(2) . ?
C80A H80A 0.9500 . ?
C80A C81A 1.42(2) . ?
C81A H81A 0.9500 . ?
C81A C82A 1.33(2) . ?
C82A H82A 0.9500 . ?
C82A C83A 1.43(2) . ?
C83A C84A 1.44(2) . ?
C83A C88A 1.41(2) . ?
C84A C85A 1.42(2) . ?
C85A H85A 0.9500 . ?
C85A C86A 1.39(2) . ?
C86A H86A 0.9500 . ?
C86A C87A 1.44(2) . ?
C87A H87A 0.9500 . ?
C87A C88A 1.34(2) . ?
C88A H88A 0.9500 . ?
C13A C14A 1.35(2) . ?
C13A C18A 1.415(19) . ?
C14A H14A 0.9500 . ?
C14A C15A 1.43(2) . ?
C15A H15A 0.9500 . ?
C15A C16A 1.33(2) . ?
C16A H16A 0.9500 . ?
C16A C17A 1.40(2) . ?
C17A C18A 1.437(19) . ?
C17A C22A 1.41(2) . ?
C18A C19A 1.41(2) . ?
C19A H19A 0.9500 . ?
C19A C20A 1.37(2) . ?
C20A H20A 0.9500 . ?
C20A C21A 1.44(2) . ?
C21A H21A 0.9500 . ?
C21A C22A 1.33(2) . ?
C22A H22A 0.9500 . ?
C93 H93A 0.9900 . ?
C93 H93B 0.9900 . ?
C90 H90A 0.9900 . ?
C90 H90B 0.9900 . ?
C90 C91 1.51(2) . ?
C90 C89 1.51(3) . ?
C91 H91A 0.9900 . ?
C91 H91B 0.9900 . ?
C89 H89A 0.9800 . ?
C89 H89B 0.9800 . ?
C89 H89C 0.9800 . ?

loop_
_geom_torsion_atom_site_label_1
_geom_torsion_atom_site_label_2
_geom_torsion_atom_site_label_3
_geom_torsion_atom_site_label_4
_geom_torsion
_geom_torsion_site_symmetry_1
_geom_torsion_site_symmetry_2
_geom_torsion_site_symmetry_3
_geom_torsion_site_symmetry_4
_geom_torsion_publ_flag
Cr1 O1 C1 O2 -9(2) . . . . ?
Cr1 O1 C1 C2 170.9(10) . . . . ?
Cr1 O3 C12 O4 6(2) . . . . ?
Cr1 O3 C12 C13 -160.7(7) . . . . ?
Cr1 O3 C12 C13A 171.2(7) . . . . ?
Cr2 O2 C1 O1 -4(2) . . . . ?
Cr2 O2 C1 C2 175.9(9) . . . . ?
Cr2 O4 C12 O3 -19.7(19) . . . . ?
Cr2 O4 C12 C13 147.8(9) . . . . ?
Cr2 O4 C12 C13A 176.0(7) . . . . ?
Cr2 O5 C23 O6 9(2) . . . . ?
Cr2 O5 C23 C24 -169.8(9) . . . . ?
Cr2 O7 C34 O8 6(2) . . . . ?
Cr2 O7 C34 C35 -175.3(9) . . . . ?
Cr3 O6 C23 O5 5(2) . . . . ?
Cr3 O6 C23 C24 -176.2(9) . . . . ?
Cr3 O8 C34 O7 13(2) . . . . ?
Cr3 O8 C34 C35 -165.9(9) . . . . ?
Cr3 O9 C45 O10 -15(2) . . . . ?
Cr3 O9 C45 C46 164.2(8) . . . . ?
Cr3 O11 C56 O12 12(2) . . . . ?
Cr3 O11 C56 C57 -170.9(9) . . . . ?
Cr4 O10 C45 O9 9(2) . . . . ?
Cr4 O10 C45 C46 -169.8(9) . . . . ?
Cr4 O12 C56 O11 -13(2) . . . . ?
Cr4 O12 C56 C57 169.3(9) . . . . ?
Cr4 O13 C67 O14 12(2) . . . . ?
Cr4 O13 C67 C68 -169.8(10) . . . . ?
Cr4 O15 C78 O16 -6(2) . . . . ?
Cr4 O15 C78 C79 176(3) . . . . ?
Cr4 O15 C78 C79A 175(4) . . . . ?
Cr5 O14 C67 O13 -11(2) . . . . ?
Cr5 O14 C67 C68 170.2(10) . . . . ?
Cr5 O16 C78 O15 3(2) . . . . ?
Cr5 O16 C78 C79 -180(3) . . . . ?
Cr5 O16 C78 C79A -178(4) . . . . ?
O1 C1 C2 C3 -24.0(19) . . . . ?
O1 C1 C2 C7 154.3(13) . . . . ?
O2 C1 C2 C3 156.2(14) . . . . ?
O2 C1 C2 C7 -25(2) . . . . ?
C1 C2 C3 C4 -179.9(14) . . . . ?
C1 C2 C7 C6 -178.2(12) . . . . ?
C1 C2 C7 C8 -2(2) . . . . ?
C2 C3 C4 C5 -3(3) . . . . ?
C2 C7 C8 C9 -175.5(16) . . . . ?
C3 C2 C7 C6 0(2) . . . . ?
C3 C2 C7 C8 176.4(14) . . . . ?
C3 C4 C5 C6 2(3) . . . . ?
C4 C5 C6 C7 0(2) . . . . ?
C4 C5 C6 C11 -177.8(16) . . . . ?
C5 C6 C7 C2 -0.9(19) . . . . ?
C5 C6 C7 C8 -177.4(14) . . . . ?
C5 C6 C11 C10 178.9(19) . . . . ?
C6 C7 C8 C9 1(2) . . . . ?
C7 C2 C3 C4 2(2) . . . . ?
C7 C6 C11 C10 1(3) . . . . ?
C7 C8 C9 C10 -3(3) . . . . ?
C8 C9 C10 C11 5(4) . . . . ?
C9 C10 C11 C6 -4(4) . . . . ?
C11 C6 C7 C2 176.9(14) . . . . ?
C11 C6 C7 C8 0(2) . . . . ?
O3 C12 C13 C14 23.4(10) . . . . ?
O3 C12 C13 C18 -157.0(11) . . . . ?
O3 C12 C13A C14A 8.7(10) . . . . ?
O3 C12 C13A C18A -171.5(10) . . . . ?
O4 C12 C13 C14 -144.6(9) . . . . ?
O4 C12 C13 C18 35.0(11) . . . . ?
O4 C12 C13A C14A 174.6(10) . . . . ?
O4 C12 C13A C18A -5.6(12) . . . . ?
C12 C13 C14 C15 179.7(4) . . . . ?
C12 C13 C18 C17 -179.5(7) . . . . ?
C12 C13 C18 C19 0.4(11) . . . . ?
C12 C13A C14A C15A -179.9(4) . . . . ?
C12 C13A C18A C17A 179.7(7) . . . . ?
C12 C13A C18A C19A 0.5(11) . . . . ?
C13 C14 C15 C16 0.0(4) . . . . ?
C13 C18 C19 C20 179.7(8) . . . . ?
C14 C13 C18 C17 0.1(9) . . . . ?
C14 C13 C18 C19 180.0(7) . . . . ?
C14 C15 C16 C17 -0.1(10) . . . . ?
C15 C16 C17 C18 0.2(13) . . . . ?
C15 C16 C17 C22 180.0(7) . . . . ?
C16 C17 C18 C13 -0.2(12) . . . . ?
C16 C17 C18 C19 179.9(8) . . . . ?
C16 C17 C22 C21 -179.7(9) . . . . ?
C17 C18 C19 C20 -0.4(13) . . . . ?
C18 C13 C14 C15 0.0(4) . . . . ?
C18 C17 C22 C21 0.1(14) . . . . ?
C18 C19 C20 C21 0.5(14) . . . . ?
C19 C20 C21 C22 -0.3(13) . . . . ?
C20 C21 C22 C17 0.0(14) . . . . ?
C22 C17 C18 C13 -179.9(7) . . . . ?
C22 C17 C18 C19 0.1(12) . . . . ?
O5 C23 C24 C25 26.6(18) . . . . ?
O5 C23 C24 C29 -156.3(13) . . . . ?
O6 C23 C24 C25 -152.0(13) . . . . ?
O6 C23 C24 C29 25.1(19) . . . . ?
C23 C24 C25 C26 176.4(14) . . . . ?
C23 C24 C29 C28 -173.2(13) . . . . ?
C23 C24 C29 C30 8(2) . . . . ?
C24 C25 C26 C27 -4(3) . . . . ?
C24 C29 C30 C31 178.4(15) . . . . ?
C25 C24 C29 C28 4(2) . . . . ?
C25 C24 C29 C30 -174.6(14) . . . . ?
C25 C26 C27 C28 5(3) . . . . ?
C26 C27 C28 C29 -2(3) . . . . ?
C26 C27 C28 C33 176(2) . . . . ?
C27 C28 C29 C24 -2(2) . . . . ?
C27 C28 C29 C30 176.0(16) . . . . ?
C27 C28 C33 C32 -177(2) . . . . ?
C28 C29 C30 C31 0(2) . . . . ?
C29 C24 C25 C26 -1(2) . . . . ?
C29 C28 C33 C32 1(3) . . . . ?
C29 C30 C31 C32 3(3) . . . . ?
C30 C31 C32 C33 -4(3) . . . . ?
C31 C32 C33 C28 2(3) . . . . ?
C33 C28 C29 C24 179.4(16) . . . . ?
C33 C28 C29 C30 -2(2) . . . . ?
O7 C34 C35 C36 -172.2(14) . . . . ?
O7 C34 C35 C40 7(2) . . . . ?
O8 C34 C35 C36 7.1(19) . . . . ?
O8 C34 C35 C40 -173.2(13) . . . . ?
C34 C35 C36 C37 -175.2(17) . . . . ?
C34 C35 C40 C39 179.9(15) . . . . ?
C34 C35 C40 C41 1(2) . . . . ?
C35 C36 C37 C38 -6(3) . . . . ?
C35 C40 C41 C42 -177.5(18) . . . . ?
C36 C35 C40 C39 0(2) . . . . ?
C36 C35 C40 C41 -179.6(16) . . . . ?
C36 C37 C38 C39 1(4) . . . . ?
C37 C38 C39 C40 3(4) . . . . ?
C37 C38 C39 C44 179(2) . . . . ?
C38 C39 C40 C35 -4(3) . . . . ?
C38 C39 C40 C41 175(2) . . . . ?
C38 C39 C44 C43 -178(2) . . . . ?
C39 C40 C41 C42 3(3) . . . . ?
C40 C35 C36 C37 5(3) . . . . ?
C40 C39 C44 C43 -2(4) . . . . ?
C40 C41 C42 C43 -4(3) . . . . ?
C41 C42 C43 C44 1(3) . . . . ?
C42 C43 C44 C39 2(4) . . . . ?
C44 C39 C40 C35 -179.6(18) . . . . ?
C44 C39 C40 C41 0(3) . . . . ?
O9 C45 C46 C47 147.8(12) . . . . ?
O9 C45 C46 C51 -35.2(18) . . . . ?
O10 C45 C46 C47 -32.9(17) . . . . ?
O10 C45 C46 C51 144.1(13) . . . . ?
C45 C46 C47 C48 177.5(13) . . . . ?
C45 C46 C51 C50 -176.9(12) . . . . ?
C45 C46 C51 C52 0(2) . . . . ?
C46 C47 C48 C49 0(2) . . . . ?
C46 C51 C52 C53 -179.3(14) . . . . ?
C47 C46 C51 C50 0.1(19) . . . . ?
C47 C46 C51 C52 176.8(13) . . . . ?
C47 C48 C49 C50 -2(3) . . . . ?
C48 C49 C50 C51 2(2) . . . . ?
C48 C49 C50 C55 -177.8(16) . . . . ?
C49 C50 C51 C46 -1.2(19) . . . . ?
C49 C50 C51 C52 -178.1(13) . . . . ?
C49 C50 C55 C54 178.9(15) . . . . ?
C50 C51 C52 C53 -2.5(19) . . . . ?
C51 C46 C47 C48 0(2) . . . . ?
C51 C50 C55 C54 -1(2) . . . . ?
C51 C52 C53 C54 3(2) . . . . ?
C52 C53 C54 C55 -2(2) . . . . ?
C53 C54 C55 C50 1(2) . . . . ?
C55 C50 C51 C46 178.6(13) . . . . ?
C55 C50 C51 C52 1.7(19) . . . . ?
O11 C56 C57 C58 25(2) . . . . ?
O11 C56 C57 C62 -162.1(13) . . . . ?
O12 C56 C57 C58 -156.8(15) . . . . ?
O12 C56 C57 C62 16(2) . . . . ?
C56 C57 C58 C59 -179.1(19) . . . . ?
C56 C57 C62 C61 -176.2(16) . . . . ?
C56 C57 C62 C63 10(3) . . . . ?
C57 C58 C59 C60 -9(4) . . . . ?
C57 C62 C63 C64 178.0(17) . . . . ?
C58 C57 C62 C61 -4(3) . . . . ?
C58 C57 C62 C63 -178.1(18) . . . . ?
C58 C59 C60 C61 6(5) . . . . ?
C59 C60 C61 C62 -2(4) . . . . ?
C59 C60 C61 C66 175(3) . . . . ?
C60 C61 C62 C57 1(3) . . . . ?
C60 C61 C62 C63 175(2) . . . . ?
C60 C61 C66 C65 -178(3) . . . . ?
C61 C62 C63 C64 4(3) . . . . ?
C62 C57 C58 C59 8(3) . . . . ?
C62 C61 C66 C65 -2(4) . . . . ?
C62 C63 C64 C65 -4(3) . . . . ?
C63 C64 C65 C66 1(4) . . . . ?
C64 C65 C66 C61 2(4) . . . . ?
C66 C61 C62 C57 -175.4(19) . . . . ?
C66 C61 C62 C63 -1(3) . . . . ?
O13 C67 C68 C69 -175.5(14) . . . . ?
O13 C67 C68 C73 5(2) . . . . ?
O14 C67 C68 C69 3(2) . . . . ?
O14 C67 C68 C73 -175.9(13) . . . . ?
C67 C68 C69 C70 -179.3(14) . . . . ?
C67 C68 C73 C72 178.9(13) . . . . ?
C67 C68 C73 C74 -2(2) . . . . ?
C68 C69 C70 C71 0(2) . . . . ?
C68 C73 C74 C75 -179.1(14) . . . . ?
C69 C68 C73 C72 0(2) . . . . ?
C69 C68 C73 C74 178.8(14) . . . . ?
C69 C70 C71 C72 0(2) . . . . ?
C70 C71 C72 C73 0(2) . . . . ?
C70 C71 C72 C77 -178.5(15) . . . . ?
C71 C72 C73 C68 0.3(19) . . . . ?
C71 C72 C73 C74 -178.7(13) . . . . ?
C71 C72 C77 C76 178.2(15) . . . . ?
C72 C73 C74 C75 0(2) . . . . ?
C73 C68 C69 C70 0(2) . . . . ?
C73 C72 C77 C76 0(2) . . . . ?
C73 C74 C75 C76 1(2) . . . . ?
C74 C75 C76 C77 -2(3) . . . . ?
C75 C76 C77 C72 1(3) . . . . ?
C77 C72 C73 C68 178.5(13) . . . . ?
C77 C72 C73 C74 -1(2) . . . . ?
O15 C78 C79 C80 -171(4) . . . . ?
O15 C78 C79 C84 8(7) . . . . ?
O15 C78 C79A C80A -15(8) . . . . ?
O15 C78 C79A C84A 158(6) . . . . ?
O16 C78 C79 C80 11(7) . . . . ?
O16 C78 C79 C84 -170(4) . . . . ?
O16 C78 C79A C80A 166(5) . . . . ?
O16 C78 C79A C84A -22(9) . . . . ?
C78 C79 C80 C81 178(4) . . . . ?
C78 C79 C84 C83 -172(4) . . . . ?
C78 C79 C84 C85 6(8) . . . . ?
C78 C79A C80A C81A -179(4) . . . . ?
C78 C79A C84A C83A -175(6) . . . . ?
C78 C79A C84A C85A 7(10) . . . . ?
C79 C80 C81 C82 0(7) . . . . ?
C79 C84 C85 C86 171(5) . . . . ?
C80 C79 C84 C83 7(8) . . . . ?
C80 C79 C84 C85 -174(5) . . . . ?
C80 C81 C82 C83 -4(6) . . . . ?
C81 C82 C83 C84 9(6) . . . . ?
C81 C82 C83 C88 176(4) . . . . ?
C82 C83 C84 C79 -10(6) . . . . ?
C82 C83 C84 C85 171(3) . . . . ?
C82 C83 C88 C87 -166(4) . . . . ?
C83 C84 C85 C86 -10(4) . . . . ?
C84 C79 C80 C81 -2(9) . . . . ?
C84 C83 C88 C87 1(5) . . . . ?
C84 C85 C86 C87 12(5) . . . . ?
C85 C86 C87 C88 -8(5) . . . . ?
C86 C87 C88 C83 2(6) . . . . ?
C88 C83 C84 C79 -178(4) . . . . ?
C88 C83 C84 C85 3(4) . . . . ?
N1 C92 C93 C94 170(4) . . . . ?
C92 N1 C91 C90 -173(4) . . . . ?
C79A C80A C81A C82A -8(8) . . . . ?
C79A C84A C85A C86A -174(5) . . . . ?
C80A C79A C84A C83A -2(9) . . . . ?
C80A C79A C84A C85A 179(5) . . . . ?
C80A C81A C82A C83A 3(7) . . . . ?
C81A C82A C83A C84A 2(7) . . . . ?
C81A C82A C83A C88A 180(5) . . . . ?
C82A C83A C84A C79A -2(7) . . . . ?
C82A C83A C84A C85A 176(4) . . . . ?
C82A C83A C88A C87A -176(4) . . . . ?
C83A C84A C85A C86A 7(5) . . . . ?
C84A C79A C80A C81A 7(10) . . . . ?
C84A C83A C88A C87A 3(6) . . . . ?
C84A C85A C86A C87A -13(6) . . . . ?
C85A C86A C87A C88A 13(6) . . . . ?
C86A C87A C88A C83A -8(7) . . . . ?
C88A C83A C84A C79A 180(5) . . . . ?
C88A C83A C84A C85A -2(5) . . . . ?
C13A C14A C15A C16A 0.2(4) . . . . ?
C13A C18A C19A C20A 179.7(8) . . . . ?
C14A C13A C18A C17A -0.5(9) . . . . ?
C14A C13A C18A C19A -179.7(7) . . . . ?
C14A C15A C16A C17A -0.4(10) . . . . ?
C15A C16A C17A C18A 0.1(13) . . . . ?
C15A C16A C17A C22A -179.6(8) . . . . ?
C16A C17A C18A C13A 0.3(12) . . . . ?
C16A C17A C18A C19A 179.6(8) . . . . ?
C16A C17A C22A C21A -179.6(9) . . . . ?
C17A C18A C19A C20A 0.5(14) . . . . ?
C18A C13A C14A C15A 0.2(4) . . . . ?
C18A C17A C22A C21A 0.6(14) . . . . ?
C18A C19A C20A C21A -0.3(14) . . . . ?
C19A C20A C21A C22A 0.1(14) . . . . ?
C20A C21A C22A C17A -0.3(14) . . . . ?
C22A C17A C18A C13A -180.0(7) . . . . ?
C22A C17A C18A C19A -0.7(13) . . . . ?
C91 N1 C92 C93 -171(4) . . . . ?
C89 C90 C91 N1 177(5) . . . . ?

loop_
_twin_individual_id
_twin_individual_mass_fraction_refined
1 0.98802
2 0.01198

loop_
_smtbx_masks_void_nr
_smtbx_masks_void_average_x
_smtbx_masks_void_average_y
_smtbx_masks_void_average_z
_smtbx_masks_void_volume
_smtbx_masks_void_count_electrons
_smtbx_masks_void_content
1 0.000 0.500 0.839 296.2 79.5 '2.5 acetone'
2 -0.172 0.581 0.316 197.3 56.9 '1.75 acetone'
3 0.172 0.419 0.316 197.3 56.7 '1.75 acetone'
4 0.328 0.919 0.684 197.3 56.1 '1.75 acetone'
5 0.500 0.000 0.161 296.2 79.3 '2.5 acetone'
6 0.672 0.081 0.684 197.3 56.6 '1.75 acetone'
